data_7039941
loop_
_publ_author_name
'Wang, Gaoji'
'Wei, Yongqin'
'Wu, Kechen'

_publ_section_title
;
 Goblet-shaped pentanuclear lanthanide clusters assembled with a cyclen
 derivative ligand exhibiting slow magnetic relaxation.
;
_journal_issue 32
_journal_name_full 'Dalton transactions (Cambridge, England : 2003)'
_journal_page_first 12734
_journal_page_last 12738
_journal_paper_doi 10.1039/c6dt02062c
_journal_volume 45
_journal_year 2016
_chemical_formula_moiety 'C72 H82 N7 O30 Tb5, C H4 O'
_chemical_formula_sum 'C73 H86 N7 O31 Tb5'
_chemical_formula_weight 2352.09
_chemical_name_systematic
; 
 ? 
;
_space_group_IT_number 14
_symmetry_cell_setting monoclinic
_symmetry_space_group_name_Hall '-P 2yn'
_symmetry_space_group_name_H-M 'P 1 21/n 1'
_atom_sites_solution_hydrogens geom
_atom_sites_solution_primary direct
_atom_sites_solution_secondary difmap
_audit_creation_method SHELXL-97
_audit_update_record
;
2016-07-04 deposited with the CCDC.
2016-07-18 downloaded from the CCDC.
;
_cell_angle_alpha 90.00
_cell_angle_beta 98.824(2)
_cell_angle_gamma 90.00
_cell_formula_units_Z 4
_cell_length_a 13.9326(17)
_cell_length_b 23.424(3)
_cell_length_c 25.009(3)
_cell_measurement_reflns_used 23961
_cell_measurement_temperature 298(2)
_cell_measurement_theta_max 27.4971
_cell_measurement_theta_min 2.0388
_cell_volume 8065.3(17)
_computing_cell_refinement 'CrystalClear (Rigaku Inc., 2008)'
_computing_data_collection 'CrystalClear (Rigaku Inc., 2008)'
_computing_data_reduction 'CrystalClear (Rigaku Inc., 2008)'
_computing_molecular_graphics 'SHELXL-97 (Sheldrick, 1997)'
_computing_publication_material 'SHELXL-97 (Sheldrick, 1997)'
_computing_structure_refinement 'SHELXL-97 (Sheldrick, 1997)'
_computing_structure_solution 'SHELXS-97 (Sheldrick, 1990)'
_diffrn_ambient_temperature 298(2)
_diffrn_detector_area_resol_mean 28.5714
_diffrn_measured_fraction_theta_full 0.993
_diffrn_measured_fraction_theta_max 0.987
_diffrn_measurement_device_type 'Saturn724+ (2x2 bin mode)'
_diffrn_measurement_method CCD_Profile_fitting
_diffrn_radiation_monochromator graphite
_diffrn_radiation_source 'fine-focus sealed tube'
_diffrn_radiation_type MoK\a
_diffrn_radiation_wavelength 0.71073
_diffrn_reflns_av_R_equivalents 0.0371
_diffrn_reflns_av_unetI/netI 0.0360
_diffrn_reflns_limit_h_max 17
_diffrn_reflns_limit_h_min -18
_diffrn_reflns_limit_k_max 30
_diffrn_reflns_limit_k_min -30
_diffrn_reflns_limit_l_max 32
_diffrn_reflns_limit_l_min -32
_diffrn_reflns_number 18516
_diffrn_reflns_theta_full 26.00
_diffrn_reflns_theta_max 27.49
_diffrn_reflns_theta_min 2.22
_exptl_absorpt_coefficient_mu 4.416
_exptl_absorpt_correction_T_max 1.0
_exptl_absorpt_correction_T_min 0.6211
_exptl_absorpt_correction_type multi-scan
_exptl_absorpt_process_details sadabs
_exptl_crystal_colour Colorless
_exptl_crystal_density_diffrn 1.937
_exptl_crystal_density_method 'not measured'
_exptl_crystal_description Prism
_exptl_crystal_F_000 4584
_exptl_crystal_size_max 0.211
_exptl_crystal_size_mid 0.202
_exptl_crystal_size_min 0.192
_refine_diff_density_max 1.063
_refine_diff_density_min -0.849
_refine_diff_density_rms 0.109
_refine_ls_extinction_method none
_refine_ls_goodness_of_fit_ref 1.037
_refine_ls_hydrogen_treatment mixed
_refine_ls_matrix_type full
_refine_ls_number_parameters 1060
_refine_ls_number_reflns 18270
_refine_ls_number_restraints 0
_refine_ls_restrained_S_all 1.037
_refine_ls_R_factor_all 0.0328
_refine_ls_R_factor_gt 0.0280
_refine_ls_shift/su_max 0.004
_refine_ls_shift/su_mean 0.000
_refine_ls_structure_factor_coef Fsqd
_refine_ls_weighting_details 'calc w=1/[\s^2^(Fo^2^)+(0.0335P)^2^+0.0000P] where P=(Fo^2^+2Fc^2^)/3'
_refine_ls_weighting_scheme calc
_refine_ls_wR_factor_gt 0.0645
_refine_ls_wR_factor_ref 0.0671
_reflns_number_gt 16622
_reflns_number_total 18270
_reflns_threshold_expression >2sigma(I)
_cod_data_source_file c6dt02062c2.cif
_cod_data_source_block 5Tb-BZA
_cod_depositor_comments
;
The following automatic conversions were performed:

'_exptl_absorpt_correction_type' value 'Multi-scan' changed to
'multi-scan' according to
/usr/data/users/saulius/crontab/automatic-downloads/rss-feeds/RSC/lib/dictionaries/cif_core.dic
dictionary named 'cif_core.dic' version 2.4.2 from 2011-04-26.

Automatic conversion script
Id: cif_fix_values 4268 2015-11-12 08:31:59Z antanas 

 Adding full bibliography for 7039941--7039942.cif.
;
_cod_original_cell_volume 8065.2(18)
_cod_original_sg_symbol_H-M 'P 21/n'
_cod_database_code 7039941

loop_
_symmetry_equiv_pos_as_xyz
'x, y, z'
'-x+1/2, y+1/2, -z+1/2'
'-x, -y, -z'
'x-1/2, -y-1/2, z-1/2'

loop_
_atom_site_label
_atom_site_type_symbol
_atom_site_fract_x
_atom_site_fract_y
_atom_site_fract_z
_atom_site_U_iso_or_equiv
_atom_site_adp_type
_atom_site_occupancy
_atom_site_symmetry_multiplicity
_atom_site_calc_flag
_atom_site_refinement_flags
Tb1 Tb 0.243247(11) 0.873186(6) 0.268085(6) 0.02303(4) Uani 1 1 d .
Tb2 Tb 0.007929(11) 0.810620(7) 0.298813(6) 0.02251(4) Uani 1 1 d .
Tb3 Tb 0.203642(11) 0.713912(6) 0.264962(6) 0.02206(4) Uani 1 1 d .
Tb4 Tb 0.043872(11) 0.666197(7) 0.369024(6) 0.02365(4) Uani 1 1 d .
Tb5 Tb -0.064791(12) 0.672747(7) 0.222509(6) 0.02513(4) Uani 1 1 d .
O1 O 0.04998(15) 0.75019(9) 0.23230(8) 0.0226(5) Uani 1 1 d .
H1 H 0.0497 0.7709 0.1973 0.027 Uiso 1 1 calc R
O2 O 0.12567(15) 0.74506(9) 0.33670(8) 0.0224(5) Uani 1 1 d .
H2 H 0.1727 0.7628 0.3662 0.027 Uiso 1 1 calc R
O3 O -0.06649(16) 0.71708(9) 0.30634(8) 0.0236(5) Uani 1 1 d .
H3 H -0.1316 0.7193 0.3165 0.028 Uiso 1 1 calc R
O4 O 0.08125(15) 0.64592(9) 0.28244(8) 0.0241(5) Uani 1 1 d .
H4 H 0.1007 0.6053 0.2780 0.029 Uiso 1 1 calc R
O5 O 0.21867(16) 0.79988(10) 0.20547(9) 0.0267(5) Uani 1 1 d .
O6 O 0.06823(19) 0.78185(12) 0.12403(9) 0.0385(6) Uani 1 1 d .
O7 O 0.07279(16) 0.87664(9) 0.24285(9) 0.0259(5) Uani 1 1 d .
O8 O -0.06451(17) 0.90924(10) 0.30073(9) 0.0315(5) Uani 1 1 d .
O9 O 0.16344(17) 0.86158(10) 0.34192(9) 0.0275(5) Uani 1 1 d .
O10 O 0.22276(19) 0.79818(10) 0.43188(10) 0.0366(6) Uani 1 1 d .
O11 O 0.30911(15) 0.78546(9) 0.30515(9) 0.0250(5) Uani 1 1 d .
O12 O 0.37953(17) 0.70105(10) 0.25083(10) 0.0301(5) Uani 1 1 d .
O13 O 0.18540(18) 0.66503(11) 0.18302(9) 0.0338(6) Uani 1 1 d .
O14 O 0.02693(18) 0.65239(11) 0.15633(10) 0.0365(6) Uani 1 1 d .
O15 O -0.14479(18) 0.74899(12) 0.17538(10) 0.0396(6) Uani 1 1 d .
O16 O -0.13734(18) 0.81763(12) 0.23808(10) 0.0391(6) Uani 1 1 d .
O17 O -0.02839(18) 0.81481(11) 0.38521(9) 0.0351(6) Uani 1 1 d .
O18 O 0.01281(18) 0.73466(11) 0.43151(10) 0.0350(6) Uani 1 1 d .
O19 O 0.20323(18) 0.64828(12) 0.40092(10) 0.0406(6) Uani 1 1 d .
O20 O 0.29214(17) 0.65712(11) 0.33462(10) 0.0337(6) Uani 1 1 d .
O21 O -0.11848(19) 0.63124(12) 0.37988(11) 0.0364(6) Uani 1 1 d .
H21A H -0.1471 0.6096 0.3468 0.044 Uiso 1 1 calc R
H21B H -0.125(3) 0.6122(18) 0.4052(16) 0.043(13) Uiso 1 1 d .
O22 O 0.0573(2) 0.56054(11) 0.36767(10) 0.0410(6) Uani 1 1 d .
O23 O 0.0523(2) 0.59562(12) 0.44700(10) 0.0422(7) Uani 1 1 d .
O24 O 0.0605(3) 0.50364(13) 0.43593(13) 0.0690(10) Uani 1 1 d .
O25 O -0.11573(19) 0.59252(11) 0.27726(10) 0.0395(6) Uani 1 1 d .
O26 O -0.0294(2) 0.55832(13) 0.22090(13) 0.0578(9) Uani 1 1 d .
O27 O -0.1166(2) 0.50140(13) 0.26216(16) 0.0721(10) Uani 1 1 d .
O28 O -0.2440(2) 0.67346(13) 0.23320(12) 0.0490(7) Uani 1 1 d .
O29 O -0.2023(2) 0.62479(14) 0.16721(12) 0.0542(8) Uani 1 1 d .
O30 O -0.3496(3) 0.6196(2) 0.18569(17) 0.0966(15) Uani 1 1 d .
N1 N 0.2174(2) 0.94872(11) 0.18855(11) 0.0277(6) Uani 1 1 d .
N2 N 0.3974(2) 0.87764(12) 0.21734(11) 0.0280(6) Uani 1 1 d .
N3 N 0.3998(2) 0.90448(12) 0.33522(12) 0.0284(6) Uani 1 1 d .
N4 N 0.2235(2) 0.97880(12) 0.30593(11) 0.0293(6) Uani 1 1 d .
N5 N 0.0567(2) 0.55203(14) 0.41761(13) 0.0382(7) Uani 1 1 d .
N6 N -0.0862(2) 0.54861(13) 0.25367(14) 0.0411(8) Uani 1 1 d .
N7 N -0.2677(3) 0.63882(18) 0.19489(16) 0.0527(10) Uani 1 1 d .
C2 C -0.1615(3) 1.06942(18) 0.17429(18) 0.0520(12) Uani 1 1 d .
H2A H -0.2184 1.0560 0.1480 0.078 Uiso 1 1 calc R
H2B H -0.1240 1.0982 0.1564 0.078 Uiso 1 1 calc R
H2C H -0.1849 1.0873 0.2063 0.078 Uiso 1 1 calc R
C3 C 0.7151(3) 0.7428(2) 0.34229(17) 0.0506(11) Uani 1 1 d .
H3A H 0.7388 0.7513 0.3074 0.076 Uiso 1 1 calc R
H3B H 0.7312 0.7024 0.3530 0.076 Uiso 1 1 calc R
H3C H 0.7473 0.7691 0.3711 0.076 Uiso 1 1 calc R
C5 C -0.3411(3) 0.91472(19) 0.13555(18) 0.0537(12) Uani 1 1 d .
H5 H -0.3639 0.9525 0.1474 0.064 Uiso 1 1 calc R
C6 C -0.3751(4) 0.8942(2) 0.08472(19) 0.0581(13) Uani 1 1 d .
H6 H -0.4223 0.9173 0.0594 0.070 Uiso 1 1 calc R
C7 C -0.0126(3) 0.9090(2) 0.5270(2) 0.0575(12) Uani 1 1 d .
H7 H -0.0217 0.9513 0.5259 0.069 Uiso 1 1 calc R
C8 C -0.3442(4) 0.8416(2) 0.06837(19) 0.0594(13) Uani 1 1 d .
H8 H -0.3681 0.8270 0.0311 0.071 Uiso 1 1 calc R
C9 C 0.2873(4) 0.7969(2) -0.01377(16) 0.0654(15) Uani 1 1 d .
H9A H 0.2261 0.8065 -0.0385 0.098 Uiso 1 1 calc R
H9B H 0.3084 0.7574 -0.0218 0.098 Uiso 1 1 calc R
H9C H 0.3393 0.8247 -0.0194 0.098 Uiso 1 1 calc R
C10 C 0.5247(3) 0.5882(2) 0.49459(19) 0.0595(13) Uani 1 1 d .
H10 H 0.5814 0.5741 0.5206 0.071 Uiso 1 1 calc R
C11 C 0.4318(4) 0.5775(2) 0.5039(2) 0.0686(15) Uani 1 1 d .
H11 H 0.4209 0.5562 0.5371 0.082 Uiso 1 1 calc R
C12 C 0.1815(2) 0.88732(14) 0.39081(13) 0.0272(7) Uani 1 1 d .
C13 C 0.0173(2) 0.92262(14) 0.22581(14) 0.0275(7) Uani 1 1 d .
C14 C 0.2341(3) 0.80008(14) 0.15327(13) 0.0274(7) Uani 1 1 d .
C15 C 0.4454(2) 0.72928(15) 0.28906(14) 0.0278(7) Uani 1 1 d .
C16 C 0.0777(5) 0.5885(2) 0.00807(19) 0.0765(18) Uani 1 1 d .
H16 H 0.0284 0.5651 -0.0157 0.092 Uiso 1 1 calc R
C17 C 0.1616(5) 0.6046(3) -0.00998(19) 0.083(2) Uani 1 1 d .
H17 H 0.1723 0.5937 -0.0473 0.100 Uiso 1 1 calc R
C18 C 0.4050(2) 0.77304(14) 0.31688(13) 0.0248(7) Uani 1 1 d .
C19 C 0.1130(3) 0.65242(14) 0.14805(14) 0.0304(8) Uani 1 1 d .
C21 C 0.3675(3) 0.62491(15) 0.42111(15) 0.0317(8) Uani 1 1 d .
C22 C 0.2814(2) 0.64498(14) 0.38223(14) 0.0299(8) Uani 1 1 d .
C23 C 0.3273(3) 0.81170(15) 0.14046(14) 0.0309(8) Uani 1 1 d .
C24 C 0.3809(3) 0.95626(15) 0.36674(15) 0.0345(8) Uani 1 1 d .
H24A H 0.4444 0.9738 0.3825 0.041 Uiso 1 1 calc R
H24B H 0.3468 0.9446 0.3974 0.041 Uiso 1 1 calc R
C25 C 0.4668(2) 0.80606(15) 0.35331(14) 0.0281(7) Uani 1 1 d .
C26 C 0.0356(2) 0.95513(14) 0.18175(14) 0.0289(7) Uani 1 1 d .
C27 C -0.0070(3) 0.78714(15) 0.42906(14) 0.0307(8) Uani 1 1 d .
C28 C -0.0559(3) 0.94150(14) 0.25441(14) 0.0288(7) Uani 1 1 d .
C29 C 0.5663(3) 0.79342(16) 0.36287(15) 0.0347(8) Uani 1 1 d .
H29 H 0.6097 0.8160 0.3907 0.042 Uiso 1 1 calc R
C30 C 0.1588(3) 0.79084(15) 0.11051(14) 0.0316(8) Uani 1 1 d .
C31 C 0.2122(3) 0.85620(15) 0.43856(14) 0.0307(8) Uani 1 1 d .
C32 C 0.5443(3) 0.71892(15) 0.29777(15) 0.0333(8) Uani 1 1 d .
H32 H 0.5718 0.6881 0.2770 0.040 Uiso 1 1 calc R
C33 C 0.4821(3) 0.91879(16) 0.30557(15) 0.0348(8) Uani 1 1 d .
H33A H 0.5442 0.9159 0.3314 0.042 Uiso 1 1 calc R
H33B H 0.4748 0.9594 0.2932 0.042 Uiso 1 1 calc R
C34 C 0.3430(3) 0.81130(16) 0.08630(15) 0.0386(9) Uani 1 1 d .
H34 H 0.4095 0.8195 0.0779 0.046 Uiso 1 1 calc R
C35 C -0.0063(3) 0.82000(16) 0.48036(14) 0.0333(8) Uani 1 1 d .
C36 C -0.1117(3) 0.98852(15) 0.23820(15) 0.0340(8) Uani 1 1 d .
H36 H -0.1635 1.0006 0.2594 0.041 Uiso 1 1 calc R
C37 C 0.2318(3) 0.88342(18) 0.48857(15) 0.0405(9) Uani 1 1 d .
H37 H 0.2537 0.8604 0.5219 0.049 Uiso 1 1 calc R
C38 C -0.2439(3) 0.83046(16) 0.15511(15) 0.0344(8) Uani 1 1 d .
C39 C 0.1753(3) 0.94651(15) 0.39538(14) 0.0321(8) Uani 1 1 d .
C40 C -0.1708(3) 0.79596(16) 0.19245(15) 0.0329(8) Uani 1 1 d .
C41 C -0.0972(3) 1.01961(16) 0.19262(16) 0.0374(9) Uani 1 1 d .
C42 C 0.5395(3) 0.6184(2) 0.44921(18) 0.0508(11) Uani 1 1 d .
H42 H 0.6071 0.6278 0.4432 0.061 Uiso 1 1 calc R
C43 C 0.1315(3) 0.63502(15) 0.09261(14) 0.0336(8) Uani 1 1 d .
C44 C 0.1938(3) 0.97314(17) 0.44608(16) 0.0409(9) Uani 1 1 d .
H44 H 0.1869 1.0155 0.4484 0.049 Uiso 1 1 calc R
C45 C 0.6061(3) 0.75119(17) 0.33536(15) 0.0351(8) Uani 1 1 d .
C46 C 0.4611(3) 0.63582(18) 0.41205(16) 0.0409(9) Uani 1 1 d .
H46 H 0.4722 0.6564 0.3785 0.049 Uiso 1 1 calc R
C47 C -0.0157(3) 0.87864(17) 0.47978(16) 0.0408(9) Uani 1 1 d .
H47 H -0.0248 0.8994 0.4444 0.049 Uiso 1 1 calc R
C48 C 0.1874(3) 1.01911(14) 0.26107(15) 0.0341(8) Uani 1 1 d .
H48A H 0.2033 1.0590 0.2736 0.041 Uiso 1 1 calc R
H48B H 0.1151 1.0159 0.2527 0.041 Uiso 1 1 calc R
C49 C -0.0227(3) 1.00246(15) 0.16496(15) 0.0347(8) Uani 1 1 d .
H49 H -0.0105 1.0244 0.1324 0.042 Uiso 1 1 calc R
C50 C 0.1765(3) 0.79074(17) 0.05706(15) 0.0404(9) Uani 1 1 d .
H50 H 0.1215 0.7839 0.0271 0.048 Uiso 1 1 calc R
C51 C 0.2171(3) 0.65003(19) 0.07460(17) 0.0499(11) Uani 1 1 d .
H51 H 0.2688 0.6713 0.0988 0.060 Uiso 1 1 calc R
C52 C 0.2694(3) 0.79999(17) 0.04473(15) 0.0393(9) Uani 1 1 d .
C53 C 0.2212(3) 0.94238(18) 0.49270(16) 0.0447(10) Uani 1 1 d .
C54 C 0.2379(4) 0.9702(2) 0.54865(17) 0.0700(16) Uani 1 1 d .
H54A H 0.3081 0.9805 0.5584 0.105 Uiso 1 1 calc R
H54B H 0.2194 0.9428 0.5760 0.105 Uiso 1 1 calc R
H54C H 0.1973 1.0055 0.5481 0.105 Uiso 1 1 calc R
C55 C -0.2751(3) 0.88285(18) 0.17027(16) 0.0453(10) Uani 1 1 d .
H55 H -0.2497 0.8982 0.2070 0.054 Uiso 1 1 calc R
C56 C 0.0032(4) 0.8808(3) 0.57573(19) 0.0696(16) Uani 1 1 d .
H56 H 0.0064 0.9028 0.6102 0.083 Uiso 1 1 calc R
C57 C 0.4084(3) 0.82423(15) 0.18473(15) 0.0329(8) Uani 1 1 d .
H57A H 0.4696 0.8276 0.1687 0.039 Uiso 1 1 calc R
H57B H 0.4162 0.7909 0.2100 0.039 Uiso 1 1 calc R
C58 C 0.4190(3) 0.66144(19) 0.21639(18) 0.0499(11) Uani 1 1 d .
H58A H 0.3666 0.6485 0.1870 0.075 Uiso 1 1 calc R
H58B H 0.4463 0.6277 0.2381 0.075 Uiso 1 1 calc R
H58C H 0.4718 0.6804 0.1999 0.075 Uiso 1 1 calc R
C60 C 0.0608(4) 0.60485(19) 0.05977(16) 0.0527(12) Uani 1 1 d .
H60 H -0.0016 0.5947 0.0726 0.063 Uiso 1 1 calc R
C61 C -0.0107(3) 0.7736(2) 0.08163(16) 0.0554(12) Uani 1 1 d .
H61A H -0.0716 0.7673 0.0974 0.083 Uiso 1 1 calc R
H61B H 0.0023 0.7394 0.0598 0.083 Uiso 1 1 calc R
H61C H -0.0183 0.8081 0.0578 0.083 Uiso 1 1 calc R
C62 C 0.0092(3) 0.79195(19) 0.52957(16) 0.0506(11) Uani 1 1 d .
H62 H 0.0167 0.7495 0.5308 0.061 Uiso 1 1 calc R
C63 C -0.2802(3) 0.80958(19) 0.10401(18) 0.0517(11) Uani 1 1 d .
H63 H -0.2598 0.7710 0.0929 0.062 Uiso 1 1 calc R
C64 C 0.3533(3) 0.5962(2) 0.46729(18) 0.0540(12) Uani 1 1 d .
H64 H 0.2857 0.5887 0.4745 0.065 Uiso 1 1 calc R
C65 C -0.1421(3) 0.9236(2) 0.32961(17) 0.0564(13) Uani 1 1 d .
H65A H -0.1351 0.9642 0.3419 0.085 Uiso 1 1 calc R
H65B H -0.1399 0.8980 0.3618 0.085 Uiso 1 1 calc R
H65C H -0.2056 0.9187 0.3053 0.085 Uiso 1 1 calc R
C69 C 0.2304(4) 0.6351(3) 0.0222(2) 0.0700(17) Uani 1 1 d .
H69 H 0.2909 0.6470 0.0083 0.084 Uiso 1 1 calc R
C74 C 0.2650(4) 0.7661(2) 0.47736(18) 0.0672(15) Uani 1 1 d .
H74A H 0.2645 0.7246 0.4676 0.101 Uiso 1 1 calc R
H74B H 0.2270 0.7719 0.5077 0.101 Uiso 1 1 calc R
H74C H 0.3336 0.7789 0.4889 0.101 Uiso 1 1 calc R
C76 C 0.3199(3) 1.00048(15) 0.33270(16) 0.0385(9) Uani 1 1 d .
H76A H 0.3091 1.0336 0.3563 0.046 Uiso 1 1 calc R
H76B H 0.3571 1.0147 0.3042 0.046 Uiso 1 1 calc R
C77 C 0.1210(2) 0.94031(16) 0.15400(13) 0.0312(8) Uani 1 1 d .
H77A H 0.1152 0.8995 0.1422 0.037 Uiso 1 1 calc R
H77B H 0.1184 0.9644 0.1208 0.037 Uiso 1 1 calc R
C79 C 0.0145(5) 0.8230(2) 0.57725(18) 0.0745(17) Uani 1 1 d .
H79 H 0.0266 0.8028 0.6129 0.089 Uiso 1 1 calc R
C82 C 0.2916(3) 0.94040(15) 0.15161(14) 0.0331(8) Uani 1 1 d .
H82A H 0.2936 0.9754 0.1289 0.040 Uiso 1 1 calc R
H82B H 0.2712 0.9077 0.1268 0.040 Uiso 1 1 calc R
C94 C 0.4278(3) 0.85832(15) 0.37645(14) 0.0319(8) Uani 1 1 d .
H94A H 0.4779 0.8737 0.4058 0.038 Uiso 1 1 calc R
H94B H 0.3695 0.8476 0.3931 0.038 Uiso 1 1 calc R
C99 C 0.3918(3) 0.92890(15) 0.18145(15) 0.0357(9) Uani 1 1 d .
H99A H 0.4372 0.9235 0.1545 0.043 Uiso 1 1 calc R
H99B H 0.4143 0.9631 0.2039 0.043 Uiso 1 1 calc R
C105 C 0.4900(2) 0.88148(16) 0.25719(15) 0.0344(8) Uani 1 1 d .
H10A H 0.5094 0.8422 0.2702 0.041 Uiso 1 1 calc R
H10B H 0.5426 0.8968 0.2382 0.041 Uiso 1 1 calc R
C128 C 0.2298(3) 1.00846(14) 0.21012(15) 0.0362(9) Uani 1 1 d .
H12A H 0.1989 1.0354 0.1815 0.043 Uiso 1 1 calc R
H12B H 0.3008 1.0175 0.2173 0.043 Uiso 1 1 calc R
C146 C 0.1507(3) 0.98154(15) 0.34457(14) 0.0333(8) Uani 1 1 d .
H14A H 0.1434 1.0223 0.3551 0.040 Uiso 1 1 calc R
H14B H 0.0863 0.9685 0.3251 0.040 Uiso 1 1 calc R
O31 O -0.1475(3) 0.55346(19) 0.45967(16) 0.0865(13) Uani 1 1 d .
H31 H -0.0947 0.5521 0.4916 0.104 Uiso 1 1 calc R
C4 C -0.2300(4) 0.5302(3) 0.4733(3) 0.109(3) Uani 1 1 d .
H4A H -0.2205 0.4883 0.4794 0.163 Uiso 1 1 calc R
H4B H -0.2853 0.5368 0.4434 0.163 Uiso 1 1 calc R
H4C H -0.2449 0.5486 0.5073 0.163 Uiso 1 1 calc R

loop_
_atom_site_aniso_label
_atom_site_aniso_U_11
_atom_site_aniso_U_22
_atom_site_aniso_U_33
_atom_site_aniso_U_23
_atom_site_aniso_U_13
_atom_site_aniso_U_12
Tb1 0.02325(9) 0.01825(8) 0.02844(8) 0.00075(6) 0.00668(7) 0.00055(6)
Tb2 0.02324(9) 0.02121(8) 0.02364(8) 0.00125(6) 0.00535(7) 0.00216(6)
Tb3 0.02059(8) 0.02043(8) 0.02590(8) -0.00002(6) 0.00586(7) 0.00007(6)
Tb4 0.02298(9) 0.02284(8) 0.02590(8) 0.00312(6) 0.00614(7) 0.00033(6)
Tb5 0.02330(9) 0.02583(9) 0.02603(8) -0.00152(6) 0.00305(7) -0.00102(6)
O1 0.0221(12) 0.0231(11) 0.0229(11) 0.0019(9) 0.0044(9) -0.0006(9)
O2 0.0221(12) 0.0190(11) 0.0254(11) 0.0002(9) 0.0015(9) -0.0006(9)
O3 0.0212(12) 0.0233(12) 0.0276(11) 0.0011(9) 0.0078(10) 0.0007(9)
O4 0.0225(12) 0.0217(11) 0.0280(11) -0.0011(9) 0.0038(10) 0.0010(9)
O5 0.0286(13) 0.0275(12) 0.0251(11) -0.0018(10) 0.0076(10) -0.0012(10)
O6 0.0367(15) 0.0519(17) 0.0267(12) 0.0034(12) 0.0041(12) -0.0055(13)
O7 0.0248(12) 0.0203(11) 0.0327(12) 0.0084(10) 0.0041(10) 0.0068(9)
O8 0.0342(14) 0.0305(13) 0.0324(13) 0.0033(10) 0.0134(11) 0.0077(11)
O9 0.0305(13) 0.0240(12) 0.0281(12) -0.0020(10) 0.0050(10) -0.0007(10)
O10 0.0491(17) 0.0281(14) 0.0303(13) 0.0014(11) -0.0008(12) 0.0010(12)
O11 0.0183(12) 0.0233(12) 0.0325(12) -0.0005(10) 0.0015(10) 0.0028(9)
O12 0.0267(13) 0.0267(13) 0.0377(13) -0.0042(10) 0.0080(11) 0.0015(10)
O13 0.0369(15) 0.0363(15) 0.0288(13) -0.0095(11) 0.0069(12) -0.0014(11)
O14 0.0369(15) 0.0389(15) 0.0344(13) -0.0060(12) 0.0080(12) -0.0042(12)
O15 0.0370(15) 0.0366(15) 0.0423(15) 0.0031(12) -0.0035(12) 0.0056(12)
O16 0.0308(15) 0.0464(17) 0.0380(14) 0.0026(13) -0.0017(12) 0.0052(12)
O17 0.0389(15) 0.0401(15) 0.0274(12) 0.0007(11) 0.0080(11) 0.0068(12)
O18 0.0425(16) 0.0307(14) 0.0339(13) -0.0031(11) 0.0125(12) -0.0007(12)
O19 0.0245(14) 0.0527(17) 0.0434(15) 0.0136(13) 0.0015(12) 0.0047(12)
O20 0.0288(14) 0.0363(14) 0.0356(13) 0.0077(11) 0.0032(11) 0.0037(11)
O21 0.0320(15) 0.0399(16) 0.0383(15) 0.0043(13) 0.0082(13) -0.0064(12)
O22 0.0536(17) 0.0335(15) 0.0366(14) 0.0056(12) 0.0089(13) 0.0041(13)
O23 0.0461(17) 0.0476(17) 0.0330(14) 0.0043(13) 0.0068(13) -0.0059(13)
O24 0.100(3) 0.0386(18) 0.070(2) 0.0261(16) 0.018(2) 0.0067(18)
O25 0.0423(16) 0.0325(14) 0.0456(15) 0.0007(12) 0.0131(13) 0.0050(12)
O26 0.064(2) 0.0439(18) 0.076(2) -0.0175(16) 0.0435(18) -0.0133(15)
O27 0.072(2) 0.0285(16) 0.123(3) 0.0089(19) 0.039(2) -0.0039(15)
O28 0.0381(17) 0.054(2) 0.0549(18) 0.0019(15) 0.0058(15) 0.0020(14)
O29 0.0512(19) 0.061(2) 0.0476(17) -0.0169(15) -0.0012(15) -0.0109(15)
O30 0.045(2) 0.136(4) 0.101(3) 0.000(3) -0.014(2) -0.041(2)
N1 0.0284(16) 0.0206(14) 0.0357(15) 0.0031(12) 0.0098(13) 0.0027(12)
N2 0.0257(16) 0.0245(15) 0.0350(15) 0.0042(12) 0.0086(13) -0.0009(12)
N3 0.0243(15) 0.0242(15) 0.0367(16) -0.0011(12) 0.0045(13) -0.0019(12)
N4 0.0329(16) 0.0209(14) 0.0348(15) -0.0016(12) 0.0069(13) -0.0008(12)
N5 0.0380(19) 0.0363(19) 0.0399(18) 0.0077(15) 0.0042(15) 0.0014(15)
N6 0.0393(19) 0.0270(17) 0.058(2) 0.0038(16) 0.0110(17) 0.0005(14)
N7 0.036(2) 0.062(3) 0.055(2) 0.012(2) -0.0083(19) -0.0109(19)
C2 0.052(3) 0.039(2) 0.066(3) 0.017(2) 0.012(2) 0.023(2)
C3 0.029(2) 0.072(3) 0.050(2) -0.002(2) 0.006(2) 0.010(2)
C5 0.053(3) 0.043(3) 0.062(3) -0.003(2) -0.003(2) 0.015(2)
C6 0.056(3) 0.058(3) 0.053(3) 0.008(2) -0.014(2) 0.018(2)
C7 0.059(3) 0.047(3) 0.068(3) -0.024(2) 0.015(3) 0.005(2)
C8 0.072(3) 0.053(3) 0.045(2) -0.003(2) -0.019(2) 0.014(3)
C9 0.072(3) 0.097(4) 0.032(2) 0.009(2) 0.024(2) 0.016(3)
C10 0.049(3) 0.069(3) 0.056(3) 0.009(3) -0.010(2) 0.018(2)
C11 0.057(3) 0.084(4) 0.062(3) 0.041(3) 0.001(3) 0.008(3)
C12 0.0252(18) 0.0267(17) 0.0296(17) -0.0029(14) 0.0038(15) -0.0031(14)
C13 0.0274(18) 0.0220(17) 0.0324(17) 0.0024(14) 0.0025(15) 0.0049(14)
C14 0.036(2) 0.0223(16) 0.0251(16) -0.0010(13) 0.0087(15) 0.0016(14)
C15 0.0255(18) 0.0264(17) 0.0328(18) 0.0062(15) 0.0087(15) 0.0023(14)
C16 0.123(5) 0.061(3) 0.036(2) -0.012(2) -0.019(3) 0.024(3)
C17 0.130(6) 0.089(4) 0.032(2) 0.001(3) 0.015(3) 0.061(4)
C18 0.0217(17) 0.0226(16) 0.0302(17) 0.0037(14) 0.0039(14) 0.0013(13)
C19 0.041(2) 0.0228(17) 0.0293(17) 0.0001(14) 0.0108(17) 0.0028(15)
C21 0.0287(19) 0.0283(19) 0.0369(19) 0.0017(15) 0.0010(16) 0.0026(15)
C22 0.0262(19) 0.0229(17) 0.0392(19) 0.0056(15) 0.0010(16) -0.0002(14)
C23 0.036(2) 0.0256(17) 0.0336(18) 0.0010(15) 0.0142(16) 0.0045(15)
C24 0.033(2) 0.0280(19) 0.041(2) -0.0105(16) -0.0006(17) -0.0037(15)
C25 0.0244(18) 0.0289(18) 0.0304(17) 0.0011(14) 0.0021(15) 0.0016(14)
C26 0.0273(18) 0.0257(17) 0.0340(18) 0.0050(15) 0.0055(15) 0.0053(14)
C27 0.0276(19) 0.035(2) 0.0311(18) -0.0025(15) 0.0088(16) -0.0022(15)
C28 0.0307(19) 0.0236(17) 0.0319(17) 0.0030(14) 0.0046(15) 0.0032(14)
C29 0.0247(19) 0.038(2) 0.040(2) 0.0000(17) -0.0016(16) -0.0051(16)
C30 0.036(2) 0.0297(19) 0.0304(18) 0.0053(15) 0.0104(16) 0.0018(15)
C31 0.033(2) 0.0264(18) 0.0332(18) -0.0021(15) 0.0076(16) -0.0047(15)
C32 0.0283(19) 0.0328(19) 0.040(2) 0.0047(16) 0.0096(17) 0.0060(15)
C33 0.0260(19) 0.032(2) 0.047(2) -0.0003(17) 0.0078(17) -0.0055(15)
C34 0.043(2) 0.034(2) 0.043(2) 0.0031(17) 0.0206(19) 0.0049(17)
C35 0.032(2) 0.039(2) 0.0290(18) -0.0040(16) 0.0064(16) -0.0008(16)
C36 0.032(2) 0.032(2) 0.0380(19) 0.0026(16) 0.0066(16) 0.0085(16)
C37 0.047(2) 0.044(2) 0.0289(19) -0.0007(17) -0.0001(18) -0.0033(19)
C38 0.028(2) 0.034(2) 0.037(2) 0.0010(16) -0.0070(17) 0.0026(16)
C39 0.033(2) 0.0294(19) 0.0351(18) -0.0050(15) 0.0093(16) 0.0005(15)
C40 0.0249(19) 0.035(2) 0.038(2) 0.0055(16) 0.0013(16) -0.0009(15)
C41 0.039(2) 0.0266(19) 0.046(2) 0.0054(16) 0.0048(18) 0.0100(16)
C42 0.026(2) 0.070(3) 0.053(3) -0.003(2) -0.002(2) 0.006(2)
C43 0.043(2) 0.0305(19) 0.0265(17) 0.0023(15) 0.0039(17) 0.0132(16)
C44 0.047(2) 0.029(2) 0.049(2) -0.0088(17) 0.014(2) -0.0039(17)
C45 0.0213(19) 0.045(2) 0.039(2) 0.0053(17) 0.0041(16) 0.0037(16)
C46 0.033(2) 0.050(2) 0.039(2) 0.0023(19) 0.0032(18) 0.0051(18)
C47 0.045(2) 0.037(2) 0.042(2) -0.0041(17) 0.0096(19) 0.0005(18)
C48 0.039(2) 0.0179(16) 0.045(2) 0.0022(15) 0.0066(18) 0.0031(15)
C49 0.035(2) 0.0276(19) 0.041(2) 0.0090(16) 0.0042(17) 0.0076(15)
C50 0.046(2) 0.046(2) 0.0294(19) 0.0058(17) 0.0049(18) 0.0078(19)
C51 0.058(3) 0.055(3) 0.040(2) 0.006(2) 0.019(2) 0.024(2)
C52 0.048(2) 0.045(2) 0.0278(18) 0.0048(17) 0.0153(18) 0.0099(19)
C53 0.059(3) 0.041(2) 0.036(2) -0.0130(18) 0.010(2) -0.006(2)
C54 0.120(5) 0.054(3) 0.036(2) -0.014(2) 0.009(3) -0.016(3)
C55 0.048(3) 0.045(2) 0.038(2) -0.0053(18) -0.009(2) 0.009(2)
C56 0.083(4) 0.085(4) 0.040(3) -0.026(3) 0.008(3) 0.007(3)
C57 0.032(2) 0.0300(19) 0.040(2) 0.0040(16) 0.0161(17) 0.0026(15)
C58 0.033(2) 0.052(3) 0.067(3) -0.030(2) 0.016(2) -0.0034(19)
C60 0.072(3) 0.044(3) 0.038(2) -0.005(2) -0.004(2) 0.010(2)
C61 0.043(3) 0.084(4) 0.036(2) 0.009(2) -0.002(2) -0.004(2)
C62 0.072(3) 0.048(3) 0.032(2) -0.0045(18) 0.010(2) 0.003(2)
C63 0.056(3) 0.044(3) 0.050(2) -0.006(2) -0.008(2) 0.015(2)
C64 0.037(2) 0.065(3) 0.059(3) 0.027(2) 0.001(2) 0.000(2)
C65 0.061(3) 0.061(3) 0.053(3) 0.015(2) 0.030(2) 0.030(2)
C69 0.079(4) 0.087(4) 0.052(3) 0.018(3) 0.036(3) 0.045(3)
C74 0.105(4) 0.040(3) 0.046(2) 0.009(2) -0.023(3) 0.008(3)
C76 0.039(2) 0.0231(18) 0.053(2) -0.0078(17) 0.0055(19) -0.0025(16)
C77 0.033(2) 0.0331(19) 0.0277(17) 0.0074(15) 0.0053(15) 0.0068(15)
C79 0.121(5) 0.073(4) 0.029(2) -0.004(2) 0.008(3) 0.015(3)
C82 0.039(2) 0.0297(19) 0.0348(18) 0.0103(15) 0.0181(17) 0.0047(16)
C94 0.0281(19) 0.0325(19) 0.0343(18) -0.0023(15) 0.0028(16) -0.0009(15)
C99 0.035(2) 0.0294(19) 0.046(2) 0.0094(17) 0.0184(18) -0.0009(16)
C105 0.0234(19) 0.035(2) 0.047(2) 0.0063(17) 0.0109(17) -0.0040(15)
C128 0.047(2) 0.0179(17) 0.046(2) 0.0032(16) 0.0132(19) 0.0004(16)
C146 0.037(2) 0.0266(18) 0.0376(19) -0.0029(15) 0.0089(17) 0.0026(15)
O31 0.063(2) 0.109(3) 0.089(3) 0.054(3) 0.016(2) -0.006(2)
C4 0.059(4) 0.145(7) 0.126(6) 0.071(5) 0.027(4) 0.008(4)

loop_
_atom_type_symbol
_atom_type_description
_atom_type_scat_dispersion_real
_atom_type_scat_dispersion_imag
_atom_type_scat_source
C C 0.0033 0.0016 'International Tables Vol C Tables 4.2.6.8 and 6.1.1.4'
H H 0.0000 0.0000 'International Tables Vol C Tables 4.2.6.8 and 6.1.1.4'
N N 0.0061 0.0033 'International Tables Vol C Tables 4.2.6.8 and 6.1.1.4'
O O 0.0106 0.0060 'International Tables Vol C Tables 4.2.6.8 and 6.1.1.4'
Tb Tb -0.1723 4.1537 'International Tables Vol C Tables 4.2.6.8 and 6.1.1.4'

loop_
_geom_angle_atom_site_label_1
_geom_angle_atom_site_label_2
_geom_angle_atom_site_label_3
_geom_angle
O5 Tb1 O9 114.44(8)
O5 Tb1 O7 78.84(8)
O9 Tb1 O7 68.33(8)
O5 Tb1 O11 68.35(8)
O9 Tb1 O11 77.96(8)
O7 Tb1 O11 116.44(7)
O5 Tb1 N3 131.12(8)
O9 Tb1 N3 88.64(8)
O7 Tb1 N3 149.02(8)
O11 Tb1 N3 76.16(8)
O5 Tb1 N1 89.92(8)
O9 Tb1 N1 130.70(8)
O7 Tb1 N1 76.16(8)
O11 Tb1 N1 150.51(8)
N3 Tb1 N1 107.23(9)
O5 Tb1 N2 75.68(8)
O9 Tb1 N2 155.23(9)
O7 Tb1 N2 136.34(8)
O11 Tb1 N2 85.89(8)
N3 Tb1 N2 69.16(9)
N1 Tb1 N2 69.01(8)
O5 Tb1 N4 155.81(8)
O9 Tb1 N4 74.83(8)
O7 Tb1 N4 84.79(8)
O11 Tb1 N4 135.60(8)
N3 Tb1 N4 68.83(9)
N1 Tb1 N4 68.79(9)
N2 Tb1 N4 105.47(9)
O5 Tb1 Tb3 41.03(5)
O9 Tb1 Tb3 79.25(6)
O7 Tb1 Tb3 83.71(5)
O11 Tb1 Tb3 36.88(5)
N3 Tb1 Tb3 113.04(6)
N1 Tb1 Tb3 130.06(6)
N2 Tb1 Tb3 98.93(6)
N4 Tb1 Tb3 154.00(6)
O5 Tb1 Tb2 78.85(6)
O9 Tb1 Tb2 41.69(6)
O7 Tb1 Tb2 36.81(5)
O11 Tb1 Tb2 83.14(5)
N3 Tb1 Tb2 129.47(6)
N1 Tb1 Tb2 112.96(6)
N2 Tb1 Tb2 154.47(6)
N4 Tb1 Tb2 98.46(6)
Tb3 Tb1 Tb2 59.425(4)
O17 Tb2 O1 144.59(8)
O17 Tb2 O2 83.63(8)
O1 Tb2 O2 69.65(8)
O17 Tb2 O16 108.30(9)
O1 Tb2 O16 82.32(8)
O2 Tb2 O16 142.30(9)
O17 Tb2 O7 133.69(9)
O1 Tb2 O7 79.23(8)
O2 Tb2 O7 111.25(7)
O16 Tb2 O7 86.61(9)
O17 Tb2 O3 78.95(8)
O1 Tb2 O3 70.48(7)
O2 Tb2 O3 70.10(7)
O16 Tb2 O3 77.18(8)
O7 Tb2 O3 147.14(7)
O17 Tb2 O8 78.26(8)
O1 Tb2 O8 135.70(7)
O2 Tb2 O8 148.30(8)
O16 Tb2 O8 68.90(9)
O7 Tb2 O8 66.52(7)
O3 Tb2 O8 130.05(8)
O17 Tb2 O9 83.01(8)
O1 Tb2 O9 107.15(7)
O2 Tb2 O9 68.91(7)
O16 Tb2 O9 146.19(8)
O7 Tb2 O9 64.38(7)
O3 Tb2 O9 136.62(7)
O8 Tb2 O9 83.13(8)
O17 Tb2 Tb3 120.83(6)
O1 Tb2 Tb3 36.63(5)
O2 Tb2 Tb3 37.22(5)
O16 Tb2 Tb3 118.89(7)
O7 Tb2 Tb3 84.48(5)
O3 Tb2 Tb3 78.88(5)
O8 Tb2 Tb3 149.99(5)
O9 Tb2 Tb3 77.21(5)
O17 Tb2 Tb1 119.91(7)
O1 Tb2 Tb1 76.64(5)
O2 Tb2 Tb1 76.13(5)
O16 Tb2 Tb1 122.12(7)
O7 Tb2 Tb1 36.92(5)
O3 Tb2 Tb1 139.07(5)
O8 Tb2 Tb1 90.62(6)
O9 Tb2 Tb1 36.89(5)
Tb3 Tb2 Tb1 60.210(9)
O17 Tb2 Tb5 115.33(7)
O1 Tb2 Tb5 37.12(5)
O2 Tb2 Tb5 76.25(5)
O16 Tb2 Tb5 66.27(7)
O7 Tb2 Tb5 110.83(6)
O3 Tb2 Tb5 36.38(5)
O8 Tb2 Tb5 135.16(6)
O9 Tb2 Tb5 138.48(5)
Tb3 Tb2 Tb5 61.327(8)
Tb1 Tb2 Tb5 113.557(6)
O17 Tb2 Tb4 68.68(6)
O1 Tb2 Tb4 76.08(5)
O2 Tb2 Tb4 36.45(5)
O16 Tb2 Tb4 113.61(7)
O7 Tb2 Tb4 145.21(5)
O3 Tb2 Tb4 36.43(5)
O8 Tb2 Tb4 145.96(5)
O9 Tb2 Tb4 100.19(5)
Tb3 Tb2 Tb4 61.159(7)
Tb1 Tb2 Tb4 112.435(7)
Tb5 Tb2 Tb4 58.929(9)
O13 Tb3 O1 84.29(8)
O13 Tb3 O11 134.75(8)
O1 Tb3 O11 111.73(7)
O13 Tb3 O2 145.46(8)
O1 Tb3 O2 69.35(7)
O11 Tb3 O2 77.54(7)
O13 Tb3 O20 110.11(9)
O1 Tb3 O20 143.59(8)
O11 Tb3 O20 82.29(8)
O2 Tb3 O20 82.13(8)
O13 Tb3 O4 81.40(8)
O1 Tb3 O4 70.65(7)
O11 Tb3 O4 143.42(7)
O2 Tb3 O4 69.26(7)
O20 Tb3 O4 78.48(8)
O13 Tb3 O5 83.20(8)
O1 Tb3 O5 70.03(7)
O11 Tb3 O5 65.26(8)
O2 Tb3 O5 106.92(7)
O20 Tb3 O5 142.61(8)
O4 Tb3 O5 138.88(7)
O13 Tb3 O12 78.29(8)
O1 Tb3 O12 147.76(8)
O11 Tb3 O12 65.92(7)
O2 Tb3 O12 135.20(8)
O20 Tb3 O12 68.53(8)
O4 Tb3 O12 131.79(7)
O5 Tb3 O12 81.05(7)
O13 Tb3 Tb2 120.82(6)
O1 Tb3 Tb2 36.54(5)
O11 Tb3 Tb2 84.32(5)
O2 Tb3 Tb2 36.99(5)
O20 Tb3 Tb2 119.12(6)
O4 Tb3 Tb2 78.43(5)
O5 Tb3 Tb2 77.30(5)
O12 Tb3 Tb2 148.58(5)
O13 Tb3 Tb1 120.06(6)
O1 Tb3 Tb1 76.72(5)
O11 Tb3 Tb1 37.42(5)
O2 Tb3 Tb1 76.14(5)
O20 Tb3 Tb1 118.69(6)
O4 Tb3 Tb1 138.76(5)
O5 Tb3 Tb1 36.87(5)
O12 Tb3 Tb1 88.80(5)
Tb2 Tb3 Tb1 60.365(7)
O13 Tb3 Tb4 117.20(6)
O1 Tb3 Tb4 75.34(5)
O11 Tb3 Tb4 107.88(6)
O2 Tb3 Tb4 35.88(5)
O20 Tb3 Tb4 68.31(6)
O4 Tb3 Tb4 35.81(5)
O5 Tb3 Tb4 137.60(5)
O12 Tb3 Tb4 136.85(5)
Tb2 Tb3 Tb4 60.300(7)
Tb1 Tb3 Tb4 111.843(5)
O13 Tb3 Tb5 70.35(6)
O1 Tb3 Tb5 36.28(5)
O11 Tb3 Tb5 144.44(5)
O2 Tb3 Tb5 75.24(5)
O20 Tb3 Tb5 115.72(6)
O4 Tb3 Tb5 37.25(5)
O5 Tb3 Tb5 101.63(5)
O12 Tb3 Tb5 147.85(5)
Tb2 Tb3 Tb5 60.206(8)
Tb1 Tb3 Tb5 112.729(5)
Tb4 Tb3 Tb5 58.306(8)
O19 Tb4 O18 99.41(10)
O19 Tb4 O3 146.16(8)
O18 Tb4 O3 85.88(8)
O19 Tb4 O4 86.77(9)
O18 Tb4 O4 148.02(8)
O3 Tb4 O4 72.69(7)
O19 Tb4 O2 76.70(9)
O18 Tb4 O2 80.85(8)
O3 Tb4 O2 71.16(7)
O4 Tb4 O2 70.02(7)
O19 Tb4 O21 139.72(9)
O18 Tb4 O21 83.47(9)
O3 Tb4 O21 73.93(8)
O4 Tb4 O21 111.82(8)
O2 Tb4 O21 142.51(8)
O19 Tb4 O22 75.52(10)
O18 Tb4 O22 135.95(8)
O3 Tb4 O22 122.72(8)
O4 Tb4 O22 76.01(8)
O2 Tb4 O22 136.82(8)
O21 Tb4 O22 75.06(9)
O19 Tb4 O23 71.59(9)
O18 Tb4 O23 85.68(9)
O3 Tb4 O23 142.24(8)
O4 Tb4 O23 125.69(8)
O2 Tb4 O23 142.86(8)
O21 Tb4 O23 68.56(9)
O22 Tb4 O23 50.82(8)
O19 Tb4 N5 72.13(9)
O18 Tb4 N5 110.87(9)
O3 Tb4 N5 137.09(8)
O4 Tb4 N5 100.92(8)
O2 Tb4 N5 148.03(8)
O21 Tb4 N5 69.45(9)
O22 Tb4 N5 25.35(8)
O23 Tb4 N5 25.47(8)
O19 Tb4 Tb5 125.12(7)
O18 Tb4 Tb5 122.68(6)
O3 Tb4 Tb5 36.93(5)
O4 Tb4 Tb5 38.85(5)
O2 Tb4 Tb5 77.20(5)
O21 Tb4 Tb5 83.17(7)
O22 Tb4 Tb5 92.72(6)
O23 Tb4 Tb5 137.74(6)
N5 Tb4 Tb5 115.62(7)
O19 Tb4 Tb2 112.14(7)
O18 Tb4 Tb2 70.88(6)
O3 Tb4 Tb2 38.22(5)
O4 Tb4 Tb2 77.70(5)
O2 Tb4 Tb2 35.78(5)
O21 Tb4 Tb2 106.76(7)
O22 Tb4 Tb2 152.12(6)
O23 Tb4 Tb2 156.54(6)
N5 Tb4 Tb2 175.30(6)
Tb5 Tb4 Tb2 60.529(6)
O19 Tb4 Tb3 69.89(6)
O18 Tb4 Tb3 116.20(6)
O3 Tb4 Tb3 77.76(5)
O4 Tb4 Tb3 37.04(5)
O2 Tb4 Tb3 35.45(5)
O21 Tb4 Tb3 144.10(6)
O22 Tb4 Tb3 103.19(6)
O23 Tb4 Tb3 138.11(6)
N5 Tb4 Tb3 122.79(6)
Tb5 Tb4 Tb3 60.971(9)
Tb2 Tb4 Tb3 58.542(5)
O14 Tb5 O15 94.06(9)
O14 Tb5 O3 145.28(8)
O15 Tb5 O3 92.48(8)
O14 Tb5 O1 78.15(8)
O15 Tb5 O1 74.47(8)
O3 Tb5 O1 70.88(7)
O14 Tb5 O4 83.34(8)
O15 Tb5 O4 143.65(8)
O3 Tb5 O4 71.55(7)
O1 Tb5 O4 69.50(7)
O14 Tb5 O29 88.35(10)
O15 Tb5 O29 78.13(10)
O3 Tb5 O29 126.34(9)
O1 Tb5 O29 148.33(9)
O4 Tb5 O29 137.71(9)
O14 Tb5 O25 118.52(9)
O15 Tb5 O25 134.61(9)
O3 Tb5 O25 78.45(8)
O1 Tb5 O25 138.91(8)
O4 Tb5 O25 75.34(8)
O29 Tb5 O25 72.61(10)
O14 Tb5 O28 137.76(9)
O15 Tb5 O28 69.38(9)
O3 Tb5 O28 76.05(9)
O1 Tb5 O28 129.07(9)
O4 Tb5 O28 132.90(8)
O29 Tb5 O28 51.01(10)
O25 Tb5 O28 65.27(9)
O14 Tb5 O26 70.28(9)
O15 Tb5 O26 145.12(10)
O3 Tb5 O26 118.40(8)
O1 Tb5 O26 128.59(8)
O4 Tb5 O26 67.46(9)
O29 Tb5 O26 70.69(10)
O25 Tb5 O26 48.25(8)
O28 Tb5 O26 100.96(9)
O14 Tb5 N7 113.59(11)
O15 Tb5 N7 73.60(10)
O3 Tb5 N7 100.96(10)
O1 Tb5 N7 146.60(9)
O4 Tb5 N7 140.28(9)
O29 Tb5 N7 25.55(10)
O25 Tb5 N7 64.98(10)
O28 Tb5 N7 25.55(10)
O26 Tb5 N7 84.24(11)
O14 Tb5 Tb4 120.76(6)
O15 Tb5 Tb4 128.09(6)
O3 Tb5 Tb4 36.98(5)
O1 Tb5 Tb4 76.63(5)
O4 Tb5 Tb4 37.61(5)
O29 Tb5 Tb4 134.04(7)
O25 Tb5 Tb4 62.49(6)
O28 Tb5 Tb4 98.80(7)
O26 Tb5 Tb4 85.83(7)
N7 Tb5 Tb4 116.88(8)
O14 Tb5 Tb2 113.79(6)
O15 Tb5 Tb2 70.91(7)
O3 Tb5 Tb2 38.21(5)
O1 Tb5 Tb2 35.71(5)
O4 Tb5 Tb2 77.05(5)
O29 Tb5 Tb2 142.62(8)
O25 Tb5 Tb2 116.14(6)
O28 Tb5 Tb2 97.55(7)
O26 Tb5 Tb2 143.72(7)
N7 Tb5 Tb2 121.57(9)
Tb4 Tb5 Tb2 60.542(6)
Tb2 O1 Tb3 106.84(8)
Tb2 O1 Tb5 107.17(8)
Tb3 O1 Tb5 108.73(8)
Tb2 O1 H1 111.3
Tb3 O1 H1 111.3
Tb5 O1 H1 111.3
Tb2 O2 Tb3 105.79(8)
Tb2 O2 Tb4 107.76(8)
Tb3 O2 Tb4 108.67(8)
Tb2 O2 H2 111.5
Tb3 O2 H2 111.5
Tb4 O2 H2 111.5
Tb5 O3 Tb4 106.09(8)
Tb5 O3 Tb2 105.42(8)
Tb4 O3 Tb2 105.35(8)
Tb5 O3 H3 113.1
Tb4 O3 H3 113.1
Tb2 O3 H3 113.1
Tb4 O4 Tb3 107.15(8)
Tb4 O4 Tb5 103.54(8)
Tb3 O4 Tb5 105.43(8)
Tb4 O4 H4 113.3
Tb3 O4 H4 113.3
Tb5 O4 H4 113.3
C14 O5 Tb1 128.3(2)
C14 O5 Tb3 127.48(19)
Tb1 O5 Tb3 102.10(8)
C30 O6 C61 118.3(3)
C13 O7 Tb2 117.13(19)
C13 O7 Tb1 127.7(2)
Tb2 O7 Tb1 106.26(8)
C28 O8 C65 117.2(3)
C28 O8 Tb2 113.07(18)
C65 O8 Tb2 124.1(2)
C12 O9 Tb1 128.6(2)
C12 O9 Tb2 128.1(2)
Tb1 O9 Tb2 101.42(8)
C31 O10 C74 117.8(3)
C18 O11 Tb3 118.08(19)
C18 O11 Tb1 125.32(19)
Tb3 O11 Tb1 105.70(8)
C15 O12 C58 116.6(3)
C15 O12 Tb3 113.41(18)
C58 O12 Tb3 128.8(2)
C19 O13 Tb3 133.8(2)
C19 O14 Tb5 141.0(2)
C40 O15 Tb5 129.9(2)
C40 O16 Tb2 135.7(2)
C27 O17 Tb2 137.3(2)
C27 O18 Tb4 134.6(2)
C22 O19 Tb4 137.5(2)
C22 O20 Tb3 134.2(2)
Tb4 O21 H21A 109.5
Tb4 O21 H21B 120(3)
H21A O21 H21B 107.2
N5 O22 Tb4 97.6(2)
N5 O23 Tb4 94.58(19)
N6 O25 Tb5 102.3(2)
N6 O26 Tb5 92.0(2)
N7 O28 Tb5 93.6(2)
N7 O29 Tb5 97.9(2)
C77 N1 C82 105.6(3)
C77 N1 C128 112.0(3)
C82 N1 C128 106.8(3)
C77 N1 Tb1 110.71(19)
C82 N1 Tb1 110.40(19)
C128 N1 Tb1 111.0(2)
C99 N2 C57 109.9(3)
C99 N2 C105 108.1(3)
C57 N2 C105 105.0(3)
C99 N2 Tb1 110.3(2)
C57 N2 Tb1 112.35(19)
C105 N2 Tb1 111.01(19)
C24 N3 C33 106.9(3)
C24 N3 C94 105.7(3)
C33 N3 C94 111.3(3)
C24 N3 Tb1 111.5(2)
C33 N3 Tb1 111.6(2)
C94 N3 Tb1 109.8(2)
C76 N4 C48 107.3(3)
C76 N4 C146 110.2(3)
C48 N4 C146 105.8(3)
C76 N4 Tb1 109.7(2)
C48 N4 Tb1 111.08(19)
C146 N4 Tb1 112.45(19)
O24 N5 O23 122.3(3)
O24 N5 O22 120.6(3)
O23 N5 O22 117.0(3)
O24 N5 Tb4 177.5(3)
O23 N5 Tb4 59.95(18)
O22 N5 Tb4 57.10(17)
O27 N6 O26 123.7(3)
O27 N6 O25 120.3(3)
O26 N6 O25 115.9(3)
O30 N7 O29 122.2(4)
O30 N7 O28 120.8(5)
O29 N7 O28 117.0(3)
O30 N7 Tb5 173.7(3)
O29 N7 Tb5 56.52(19)
O28 N7 Tb5 60.8(2)
C41 C2 H2A 109.5
C41 C2 H2B 109.5
H2A C2 H2B 109.5
C41 C2 H2C 109.5
H2A C2 H2C 109.5
H2B C2 H2C 109.5
C45 C3 H3A 109.5
C45 C3 H3B 109.5
H3A C3 H3B 109.5
C45 C3 H3C 109.5
H3A C3 H3C 109.5
H3B C3 H3C 109.5
C6 C5 C55 119.6(4)
C6 C5 H5 120.2
C55 C5 H5 120.2
C5 C6 C8 120.3(4)
C5 C6 H6 119.8
C8 C6 H6 119.8
C56 C7 C47 119.6(4)
C56 C7 H7 120.2
C47 C7 H7 120.2
C63 C8 C6 119.4(4)
C63 C8 H8 120.3
C6 C8 H8 120.3
C52 C9 H9A 109.5
C52 C9 H9B 109.5
H9A C9 H9B 109.5
C52 C9 H9C 109.5
H9A C9 H9C 109.5
H9B C9 H9C 109.5
C11 C10 C42 119.9(4)
C11 C10 H10 120.1
C42 C10 H10 120.1
C64 C11 C10 119.9(4)
C64 C11 H11 120.0
C10 C11 H11 120.0
O9 C12 C39 120.8(3)
O9 C12 C31 121.8(3)
C39 C12 C31 117.4(3)
O7 C13 C26 121.2(3)
O7 C13 C28 120.9(3)
C26 C13 C28 117.7(3)
O5 C14 C30 121.7(3)
O5 C14 C23 120.5(3)
C30 C14 C23 117.8(3)
O12 C15 C32 124.3(3)
O12 C15 C18 114.6(3)
C32 C15 C18 121.0(3)
C17 C16 C60 120.2(5)
C17 C16 H16 119.9
C60 C16 H16 119.9
C69 C17 C16 120.7(5)
C69 C17 H17 119.6
C16 C17 H17 119.6
O11 C18 C25 120.9(3)
O11 C18 C15 120.4(3)
C25 C18 C15 118.4(3)
O14 C19 O13 124.8(3)
O14 C19 C43 117.3(3)
O13 C19 C43 118.0(3)
C64 C21 C46 119.3(4)
C64 C21 C22 119.6(3)
C46 C21 C22 121.1(3)
O19 C22 O20 125.3(3)
O19 C22 C21 115.6(3)
O20 C22 C21 119.1(3)
C34 C23 C14 120.2(3)
C34 C23 C57 120.5(3)
C14 C23 C57 119.4(3)
N3 C24 C76 112.8(3)
N3 C24 H24A 109.0
C76 C24 H24A 109.0
N3 C24 H24B 109.0
C76 C24 H24B 109.0
H24A C24 H24B 107.8
C18 C25 C29 119.5(3)
C18 C25 C94 119.0(3)
C29 C25 C94 121.1(3)
C13 C26 C49 120.1(3)
C13 C26 C77 119.4(3)
C49 C26 C77 120.4(3)
O18 C27 O17 124.1(3)
O18 C27 C35 119.2(3)
O17 C27 C35 116.6(3)
C36 C28 O8 124.0(3)
C36 C28 C13 121.7(3)
O8 C28 C13 114.3(3)
C45 C29 C25 122.2(3)
C45 C29 H29 118.9
C25 C29 H29 118.9
O6 C30 C14 116.6(3)
O6 C30 C50 122.7(4)
C14 C30 C50 120.8(3)
O10 C31 C37 123.3(3)
O10 C31 C12 115.5(3)
C37 C31 C12 121.1(3)
C15 C32 C45 120.5(3)
C15 C32 H32 119.8
C45 C32 H32 119.8
N3 C33 C105 115.0(3)
N3 C33 H33A 108.5
C105 C33 H33A 108.5
N3 C33 H33B 108.5
C105 C33 H33B 108.5
H33A C33 H33B 107.5
C52 C34 C23 121.7(4)
C52 C34 H34 119.2
C23 C34 H34 119.2
C62 C35 C47 119.0(4)
C62 C35 C27 119.9(4)
C47 C35 C27 121.0(3)
C28 C36 C41 120.9(3)
C28 C36 H36 119.5
C41 C36 H36 119.5
C31 C37 C53 120.7(4)
C31 C37 H37 119.6
C53 C37 H37 119.6
C55 C38 C63 118.8(4)
C55 C38 C40 121.3(3)
C63 C38 C40 119.8(3)
C12 C39 C44 120.8(3)
C12 C39 C146 118.7(3)
C44 C39 C146 120.5(3)
O15 C40 O16 124.8(3)
O15 C40 C38 117.6(3)
O16 C40 C38 117.5(3)
C36 C41 C49 117.9(3)
C36 C41 C2 120.1(4)
C49 C41 C2 121.9(4)
C46 C42 C10 120.1(4)
C46 C42 H42 120.0
C10 C42 H42 120.0
C60 C43 C51 120.7(4)
C60 C43 C19 118.7(4)
C51 C43 C19 120.6(4)
C53 C44 C39 121.5(4)
C53 C44 H44 119.2
C39 C44 H44 119.2
C29 C45 C32 118.3(3)
C29 C45 C3 120.8(4)
C32 C45 C3 120.7(3)
C42 C46 C21 120.3(4)
C42 C46 H46 119.9
C21 C46 H46 119.9
C7 C47 C35 121.1(4)
C7 C47 H47 119.5
C35 C47 H47 119.5
N4 C48 C128 113.6(3)
N4 C48 H48A 108.8
C128 C48 H48A 108.8
N4 C48 H48B 108.8
C128 C48 H48B 108.8
H48A C48 H48B 107.7
C26 C49 C41 121.5(3)
C26 C49 H49 119.3
C41 C49 H49 119.3
C52 C50 C30 121.2(4)
C52 C50 H50 119.4
C30 C50 H50 119.4
C43 C51 C69 119.2(5)
C43 C51 H51 120.4
C69 C51 H51 120.4
C34 C52 C50 118.3(3)
C34 C52 C9 121.7(4)
C50 C52 C9 120.0(4)
C44 C53 C37 118.4(4)
C44 C53 C54 122.5(4)
C37 C53 C54 119.1(4)
C53 C54 H54A 109.5
C53 C54 H54B 109.5
H54A C54 H54B 109.5
C53 C54 H54C 109.5
H54A C54 H54C 109.5
H54B C54 H54C 109.5
C38 C55 C5 121.1(4)
C38 C55 H55 119.4
C5 C55 H55 119.4
C79 C56 C7 120.3(4)
C79 C56 H56 119.9
C7 C56 H56 119.9
C23 C57 N2 115.9(3)
C23 C57 H57A 108.3
N2 C57 H57A 108.3
C23 C57 H57B 108.3
N2 C57 H57B 108.3
H57A C57 H57B 107.4
O12 C58 H58A 109.5
O12 C58 H58B 109.5
H58A C58 H58B 109.5
O12 C58 H58C 109.5
H58A C58 H58C 109.5
H58B C58 H58C 109.5
C43 C60 C16 118.9(5)
C43 C60 H60 120.6
C16 C60 H60 120.6
O6 C61 H61A 109.5
O6 C61 H61B 109.5
H61A C61 H61B 109.5
O6 C61 H61C 109.5
H61A C61 H61C 109.5
H61B C61 H61C 109.5
C35 C62 C79 119.7(4)
C35 C62 H62 120.1
C79 C62 H62 120.1
C38 C63 C8 120.7(4)
C38 C63 H63 119.7
C8 C63 H63 119.7
C11 C64 C21 120.5(4)
C11 C64 H64 119.7
C21 C64 H64 119.7
O8 C65 H65A 109.5
O8 C65 H65B 109.5
H65A C65 H65B 109.5
O8 C65 H65C 109.5
H65A C65 H65C 109.5
H65B C65 H65C 109.5
C17 C69 C51 120.4(5)
C17 C69 H69 119.8
C51 C69 H69 119.8
O10 C74 H74A 109.5
O10 C74 H74B 109.5
H74A C74 H74B 109.5
O10 C74 H74C 109.5
H74A C74 H74C 109.5
H74B C74 H74C 109.5
N4 C76 C24 114.0(3)
N4 C76 H76A 108.7
C24 C76 H76A 108.7
N4 C76 H76B 108.7
C24 C76 H76B 108.7
H76A C76 H76B 107.6
N1 C77 C26 114.0(3)
N1 C77 H77A 108.8
C26 C77 H77A 108.8
N1 C77 H77B 108.8
C26 C77 H77B 108.8
H77A C77 H77B 107.7
C56 C79 C62 120.4(5)
C56 C79 H79 119.8
C62 C79 H79 119.8
N1 C82 C99 113.1(3)
N1 C82 H82A 109.0
C99 C82 H82A 109.0
N1 C82 H82B 109.0
C99 C82 H82B 109.0
H82A C82 H82B 107.8
C25 C94 N3 113.3(3)
C25 C94 H94A 108.9
N3 C94 H94A 108.9
C25 C94 H94B 108.9
N3 C94 H94B 108.9
H94A C94 H94B 107.7
N2 C99 C82 113.7(3)
N2 C99 H99A 108.8
C82 C99 H99A 108.8
N2 C99 H99B 108.8
C82 C99 H99B 108.8
H99A C99 H99B 107.7
C33 C105 N2 113.9(3)
C33 C105 H10A 108.8
N2 C105 H10A 108.8
C33 C105 H10B 108.8
N2 C105 H10B 108.8
H10A C105 H10B 107.7
N1 C128 C48 114.9(3)
N1 C128 H12A 108.6
C48 C128 H12A 108.6
N1 C128 H12B 108.6
C48 C128 H12B 108.6
H12A C128 H12B 107.5
C39 C146 N4 115.4(3)
C39 C146 H14A 108.4
N4 C146 H14A 108.4
C39 C146 H14B 108.4
N4 C146 H14B 108.4
H14A C146 H14B 107.5
C4 O31 H31 109.5
O31 C4 H4A 109.5
O31 C4 H4B 109.5
H4A C4 H4B 109.5
O31 C4 H4C 109.5
H4A C4 H4C 109.5
H4B C4 H4C 109.5

loop_
_geom_bond_atom_site_label_1
_geom_bond_atom_site_label_2
_geom_bond_distance
Tb1 O5 2.314(2)
Tb1 O9 2.313(2)
Tb1 O7 2.363(2)
Tb1 O11 2.380(2)
Tb1 N3 2.644(3)
Tb1 N1 2.645(3)
Tb1 N2 2.660(3)
Tb1 N4 2.678(3)
Tb1 Tb3 3.7705(5)
Tb1 Tb2 3.7763(4)
Tb2 O17 2.296(2)
Tb2 O1 2.327(2)
Tb2 O2 2.339(2)
Tb2 O16 2.342(3)
Tb2 O7 2.357(2)
Tb2 O3 2.444(2)
Tb2 O8 2.524(2)
Tb2 O9 2.562(2)
Tb2 Tb3 3.7406(4)
Tb2 Tb5 3.8085(4)
Tb2 Tb4 3.8090(4)
Tb3 O13 2.327(2)
Tb3 O1 2.332(2)
Tb3 O11 2.351(2)
Tb3 O2 2.351(2)
Tb3 O20 2.380(2)
Tb3 O4 2.422(2)
Tb3 O5 2.531(2)
Tb3 O12 2.547(2)
Tb3 Tb4 3.8412(4)
Tb3 Tb5 3.8505(5)
Tb4 O19 2.280(2)
Tb4 O18 2.326(2)
Tb4 O3 2.346(2)
Tb4 O4 2.352(2)
Tb4 O2 2.377(2)
Tb4 O21 2.459(3)
Tb4 O22 2.483(3)
Tb4 O23 2.545(3)
Tb4 N5 2.931(3)
Tb4 Tb5 3.7470(5)
Tb5 O14 2.291(2)
Tb5 O15 2.328(3)
Tb5 O3 2.343(2)
Tb5 O1 2.406(2)
Tb5 O4 2.418(2)
Tb5 O29 2.456(3)
Tb5 O25 2.492(3)
Tb5 O28 2.551(3)
Tb5 O26 2.727(3)
Tb5 N7 2.916(4)
O1 H1 1.0000
O2 H2 1.0000
O3 H3 0.9800
O4 H4 1.0000
O5 C14 1.355(4)
O6 C30 1.372(4)
O6 C61 1.419(4)
O7 C13 1.356(4)
O8 C28 1.404(4)
O8 C65 1.430(4)
O9 C12 1.352(4)
O10 C31 1.380(4)
O10 C74 1.415(4)
O11 C18 1.355(4)
O12 C15 1.388(4)
O12 C58 1.432(4)
O13 C19 1.265(4)
O14 C19 1.247(4)
O15 C40 1.254(4)
O16 C40 1.270(4)
O17 C27 1.269(4)
O18 C27 1.259(4)
O19 C22 1.252(4)
O20 C22 1.255(4)
O21 H21A 1.0001
O21 H21B 0.79(4)
O22 N5 1.266(4)
O23 N5 1.265(4)
O24 N5 1.221(4)
O25 N6 1.284(4)
O26 N6 1.245(4)
O27 N6 1.214(4)
O28 N7 1.260(5)
O29 N7 1.270(5)
O30 N7 1.215(5)
N1 C77 1.494(4)
N1 C82 1.502(4)
N1 C128 1.500(4)
N2 C99 1.494(4)
N2 C57 1.514(4)
N2 C105 1.506(4)
N3 C24 1.492(4)
N3 C33 1.496(4)
N3 C94 1.504(4)
N4 C76 1.495(5)
N4 C48 1.493(4)
N4 C146 1.506(4)
C2 C41 1.499(5)
C2 H2A 1.0001
C2 H2B 1.0001
C2 H2C 1.0001
C3 C45 1.515(5)
C3 H3A 1.0001
C3 H3B 1.0001
C3 H3C 1.0001
C5 C6 1.373(6)
C5 C55 1.382(5)
C5 H5 1.0000
C6 C8 1.387(6)
C6 H6 1.0000
C7 C56 1.375(7)
C7 C47 1.373(5)
C7 H7 1.0000
C8 C63 1.381(6)
C8 H8 1.0000
C9 C52 1.523(5)
C9 H9A 1.0001
C9 H9B 1.0001
C9 H9C 1.0001
C10 C11 1.372(7)
C10 C42 1.380(6)
C10 H10 1.0000
C11 C64 1.386(6)
C11 H11 1.0000
C12 C39 1.395(5)
C12 C31 1.408(5)
C13 C26 1.394(5)
C13 C28 1.404(4)
C14 C30 1.396(5)
C14 C23 1.410(5)
C15 C32 1.383(5)
C15 C18 1.404(4)
C16 C17 1.368(8)
C16 C60 1.403(6)
C16 H16 1.0000
C17 C69 1.356(8)
C17 H17 1.0000
C18 C25 1.389(5)
C19 C43 1.505(5)
C21 C64 1.377(5)
C21 C46 1.382(5)
C21 C22 1.499(5)
C23 C34 1.404(5)
C23 C57 1.485(5)
C24 C76 1.516(5)
C24 H24A 1.0000
C24 H24B 1.0000
C25 C29 1.401(5)
C25 C94 1.492(5)
C26 C49 1.400(5)
C26 C77 1.507(4)
C27 C35 1.495(5)
C28 C36 1.373(5)
C29 C45 1.370(5)
C29 H29 1.0000
C30 C50 1.396(5)
C31 C37 1.393(5)
C32 C45 1.395(5)
C32 H32 1.0000
C33 C105 1.510(5)
C33 H33A 1.0000
C33 H33B 1.0000
C34 C52 1.369(6)
C34 H34 1.0000
C35 C62 1.383(5)
C35 C47 1.380(5)
C36 C41 1.394(5)
C36 H36 1.0000
C37 C53 1.394(6)
C37 H37 1.0000
C38 C55 1.374(5)
C38 C63 1.389(5)
C38 C40 1.507(5)
C39 C44 1.401(5)
C39 C146 1.507(5)
C41 C49 1.392(5)
C42 C46 1.382(5)
C42 H42 1.0000
C43 C60 1.377(6)
C43 C51 1.383(6)
C44 C53 1.374(6)
C44 H44 1.0000
C46 H46 1.0000
C47 H47 1.0000
C48 C128 1.505(5)
C48 H48A 1.0000
C48 H48B 1.0000
C49 H49 1.0000
C50 C52 1.393(5)
C50 H50 1.0000
C51 C69 1.396(6)
C51 H51 1.0000
C53 C54 1.529(5)
C54 H54A 1.0001
C54 H54B 1.0001
C54 H54C 1.0001
C55 H55 1.0000
C56 C79 1.363(7)
C56 H56 1.0000
C57 H57A 1.0000
C57 H57B 1.0000
C58 H58A 1.0001
C58 H58B 1.0001
C58 H58C 1.0001
C60 H60 1.0000
C61 H61A 1.0001
C61 H61B 1.0001
C61 H61C 1.0001
C62 C79 1.389(6)
C62 H62 1.0000
C63 H63 1.0000
C64 H64 1.0000
C65 H65A 1.0001
C65 H65B 1.0001
C65 H65C 1.0001
C69 H69 1.0000
C74 H74A 1.0001
C74 H74B 1.0001
C74 H74C 1.0001
C76 H76A 1.0000
C76 H76B 1.0000
C77 H77A 1.0000
C77 H77B 1.0000
C79 H79 1.0000
C82 C99 1.503(5)
C82 H82A 1.0000
C82 H82B 1.0000
C94 H94A 1.0000
C94 H94B 1.0000
C99 H99A 1.0000
C99 H99B 1.0000
C105 H10A 1.0000
C105 H10B 1.0000
C128 H12A 1.0000
C128 H12B 1.0000
C146 H14A 1.0000
C146 H14B 1.0000
O31 C4 1.362(6)
O31 H31 1.0001
C4 H4A 1.0001
C4 H4B 1.0001
C4 H4C 1.0001

loop_
_geom_torsion_atom_site_label_1
_geom_torsion_atom_site_label_2
_geom_torsion_atom_site_label_3
_geom_torsion_atom_site_label_4
_geom_torsion
O5 Tb1 Tb2 O17 149.66(9)
O9 Tb1 Tb2 O17 0.87(11)
O7 Tb1 Tb2 O17 -124.14(12)
O11 Tb1 Tb2 O17 80.46(9)
N3 Tb1 Tb2 O17 14.74(11)
N1 Tb1 Tb2 O17 -125.22(10)
N2 Tb1 Tb2 O17 145.65(16)
N4 Tb1 Tb2 O17 -54.75(10)
Tb3 Tb1 Tb2 O17 110.61(7)
O5 Tb1 Tb2 O1 3.59(8)
O9 Tb1 Tb2 O1 -145.20(10)
O7 Tb1 Tb2 O1 89.79(11)
O11 Tb1 Tb2 O1 -65.61(8)
N3 Tb1 Tb2 O1 -131.33(10)
N1 Tb1 Tb2 O1 88.70(8)
N2 Tb1 Tb2 O1 -0.42(15)
N4 Tb1 Tb2 O1 159.18(8)
Tb3 Tb1 Tb2 O1 -35.46(5)
O5 Tb1 Tb2 O2 75.55(8)
O9 Tb1 Tb2 O2 -73.23(10)
O7 Tb1 Tb2 O2 161.76(10)
O11 Tb1 Tb2 O2 6.35(8)
N3 Tb1 Tb2 O2 -59.37(9)
N1 Tb1 Tb2 O2 160.67(8)
N2 Tb1 Tb2 O2 71.55(15)
N4 Tb1 Tb2 O2 -128.85(8)
Tb3 Tb1 Tb2 O2 36.51(5)
O5 Tb1 Tb2 O16 -68.28(10)
O9 Tb1 Tb2 O16 142.94(11)
O7 Tb1 Tb2 O16 17.93(12)
O11 Tb1 Tb2 O16 -137.48(10)
N3 Tb1 Tb2 O16 156.80(11)
N1 Tb1 Tb2 O16 16.84(10)
N2 Tb1 Tb2 O16 -72.29(16)
N4 Tb1 Tb2 O16 87.32(10)
Tb3 Tb1 Tb2 O16 -107.33(8)
O5 Tb1 Tb2 O7 -86.21(11)
O9 Tb1 Tb2 O7 125.01(12)
O11 Tb1 Tb2 O7 -155.41(11)
N3 Tb1 Tb2 O7 138.87(12)
N1 Tb1 Tb2 O7 -1.09(11)
N2 Tb1 Tb2 O7 -90.21(17)
N4 Tb1 Tb2 O7 69.39(11)
Tb3 Tb1 Tb2 O7 -125.25(9)
O5 Tb1 Tb2 O3 40.63(10)
O9 Tb1 Tb2 O3 -108.15(11)
O7 Tb1 Tb2 O3 126.84(12)
O11 Tb1 Tb2 O3 -28.57(9)
N3 Tb1 Tb2 O3 -94.29(11)
N1 Tb1 Tb2 O3 125.75(10)
N2 Tb1 Tb2 O3 36.63(16)
N4 Tb1 Tb2 O3 -163.77(10)
Tb3 Tb1 Tb2 O3 1.59(8)
O5 Tb1 Tb2 O8 -133.56(8)
O9 Tb1 Tb2 O8 77.66(10)
O7 Tb1 Tb2 O8 -47.35(10)
O11 Tb1 Tb2 O8 157.25(8)
N3 Tb1 Tb2 O8 91.53(9)
N1 Tb1 Tb2 O8 -48.44(8)
N2 Tb1 Tb2 O8 -137.56(15)
N4 Tb1 Tb2 O8 22.04(8)
Tb3 Tb1 Tb2 O8 -172.60(5)
O5 Tb1 Tb2 O9 148.78(10)
O7 Tb1 Tb2 O9 -125.01(12)
O11 Tb1 Tb2 O9 79.58(10)
N3 Tb1 Tb2 O9 13.86(12)
N1 Tb1 Tb2 O9 -126.10(11)
N2 Tb1 Tb2 O9 144.78(17)
N4 Tb1 Tb2 O9 -55.62(10)
Tb3 Tb1 Tb2 O9 109.74(8)
O5 Tb1 Tb2 Tb3 39.05(6)
O9 Tb1 Tb2 Tb3 -109.74(8)
O7 Tb1 Tb2 Tb3 125.25(9)
O11 Tb1 Tb2 Tb3 -30.15(5)
N3 Tb1 Tb2 Tb3 -95.87(8)
N1 Tb1 Tb2 Tb3 124.16(7)
N2 Tb1 Tb2 Tb3 35.04(14)
N4 Tb1 Tb2 Tb3 -165.36(6)
O5 Tb1 Tb2 Tb5 7.56(6)
O9 Tb1 Tb2 Tb5 -141.23(8)
O7 Tb1 Tb2 Tb5 93.76(9)
O11 Tb1 Tb2 Tb5 -61.64(5)
N3 Tb1 Tb2 Tb5 -127.36(8)
N1 Tb1 Tb2 Tb5 92.68(7)
N2 Tb1 Tb2 Tb5 3.55(14)
N4 Tb1 Tb2 Tb5 163.15(6)
Tb3 Tb1 Tb2 Tb5 -31.490(6)
O5 Tb1 Tb2 Tb4 72.15(6)
O9 Tb1 Tb2 Tb4 -76.64(8)
O7 Tb1 Tb2 Tb4 158.35(9)
O11 Tb1 Tb2 Tb4 2.95(5)
N3 Tb1 Tb2 Tb4 -62.77(8)
N1 Tb1 Tb2 Tb4 157.26(6)
N2 Tb1 Tb2 Tb4 68.14(14)
N4 Tb1 Tb2 Tb4 -132.26(6)
Tb3 Tb1 Tb2 Tb4 33.100(7)
O17 Tb2 Tb3 O13 141.52(11)
O1 Tb2 Tb3 O13 -0.48(11)
O2 Tb2 Tb3 O13 143.34(11)
O16 Tb2 Tb3 O13 3.20(10)
O7 Tb2 Tb3 O13 -79.84(9)
O3 Tb2 Tb3 O13 71.68(9)
O8 Tb2 Tb3 O13 -94.45(13)
O9 Tb2 Tb3 O13 -144.79(9)
Tb1 Tb2 Tb3 O13 -109.37(7)
Tb5 Tb2 Tb3 O13 37.55(7)
Tb4 Tb2 Tb3 O13 105.81(7)
O17 Tb2 Tb3 O1 142.00(12)
O2 Tb2 Tb3 O1 143.82(12)
O16 Tb2 Tb3 O1 3.67(11)
O7 Tb2 Tb3 O1 -79.37(10)
O3 Tb2 Tb3 O1 72.16(10)
O8 Tb2 Tb3 O1 -93.97(14)
O9 Tb2 Tb3 O1 -144.31(10)
Tb1 Tb2 Tb3 O1 -108.89(9)
Tb5 Tb2 Tb3 O1 38.03(9)
Tb4 Tb2 Tb3 O1 106.29(9)
O17 Tb2 Tb3 O11 -78.61(10)
O1 Tb2 Tb3 O11 139.39(10)
O2 Tb2 Tb3 O11 -76.79(10)
O16 Tb2 Tb3 O11 143.06(9)
O7 Tb2 Tb3 O11 60.02(8)
O3 Tb2 Tb3 O11 -148.45(8)
O8 Tb2 Tb3 O11 45.41(12)
O9 Tb2 Tb3 O11 -4.92(8)
Tb1 Tb2 Tb3 O11 30.49(6)
Tb5 Tb2 Tb3 O11 177.42(6)
Tb4 Tb2 Tb3 O11 -114.32(6)
O17 Tb2 Tb3 O2 -1.82(11)
O1 Tb2 Tb3 O2 -143.82(12)
O16 Tb2 Tb3 O2 -140.15(12)
O7 Tb2 Tb3 O2 136.81(10)
O3 Tb2 Tb3 O2 -71.66(10)
O8 Tb2 Tb3 O2 122.20(14)
O9 Tb2 Tb3 O2 71.87(10)
Tb1 Tb2 Tb3 O2 107.28(9)
Tb5 Tb2 Tb3 O2 -105.79(9)
Tb4 Tb2 Tb3 O2 -37.53(9)
O17 Tb2 Tb3 O20 -0.72(10)
O1 Tb2 Tb3 O20 -142.72(11)
O2 Tb2 Tb3 O20 1.10(11)
O16 Tb2 Tb3 O20 -139.04(10)
O7 Tb2 Tb3 O20 137.92(9)
O3 Tb2 Tb3 O20 -70.56(9)
O8 Tb2 Tb3 O20 123.31(13)
O9 Tb2 Tb3 O20 72.97(9)
Tb1 Tb2 Tb3 O20 108.39(7)
Tb5 Tb2 Tb3 O20 -104.69(7)
Tb4 Tb2 Tb3 O20 -36.43(7)
O17 Tb2 Tb3 O4 68.96(9)
O1 Tb2 Tb3 O4 -73.04(10)
O2 Tb2 Tb3 O4 70.78(10)
O16 Tb2 Tb3 O4 -69.36(9)
O7 Tb2 Tb3 O4 -152.40(7)
O3 Tb2 Tb3 O4 -0.87(7)
O8 Tb2 Tb3 O4 -167.01(12)
O9 Tb2 Tb3 O4 142.66(7)
Tb1 Tb2 Tb3 O4 178.07(5)
Tb5 Tb2 Tb3 O4 -35.01(5)
Tb4 Tb2 Tb3 O4 33.25(5)
O17 Tb2 Tb3 O5 -144.49(9)
O1 Tb2 Tb3 O5 73.51(10)
O2 Tb2 Tb3 O5 -142.67(10)
O16 Tb2 Tb3 O5 77.18(9)
O7 Tb2 Tb3 O5 -5.86(8)
O3 Tb2 Tb3 O5 145.67(7)
O8 Tb2 Tb3 O5 -20.46(12)
O9 Tb2 Tb3 O5 -70.80(7)
Tb1 Tb2 Tb3 O5 -35.39(5)
Tb5 Tb2 Tb3 O5 111.54(5)
Tb4 Tb2 Tb3 O5 179.80(5)
O17 Tb2 Tb3 O12 -96.93(13)
O1 Tb2 Tb3 O12 121.07(14)
O2 Tb2 Tb3 O12 -95.11(13)
O16 Tb2 Tb3 O12 124.75(13)
O7 Tb2 Tb3 O12 41.71(12)
O3 Tb2 Tb3 O12 -166.76(12)
O8 Tb2 Tb3 O12 27.10(15)
O9 Tb2 Tb3 O12 -23.23(12)
Tb1 Tb2 Tb3 O12 12.18(11)
Tb5 Tb2 Tb3 O12 159.10(11)
Tb4 Tb2 Tb3 O12 -132.63(11)
O17 Tb2 Tb3 Tb1 -109.11(8)
O1 Tb2 Tb3 Tb1 108.89(9)
O2 Tb2 Tb3 Tb1 -107.28(9)
O16 Tb2 Tb3 Tb1 112.57(8)
O7 Tb2 Tb3 Tb1 29.53(6)
O3 Tb2 Tb3 Tb1 -178.94(5)
O8 Tb2 Tb3 Tb1 14.92(11)
O9 Tb2 Tb3 Tb1 -35.41(5)
Tb5 Tb2 Tb3 Tb1 146.925(7)
Tb4 Tb2 Tb3 Tb1 -144.813(6)
O17 Tb2 Tb3 Tb4 35.71(8)
O1 Tb2 Tb3 Tb4 -106.29(9)
O2 Tb2 Tb3 Tb4 37.53(9)
O16 Tb2 Tb3 Tb4 -102.62(8)
O7 Tb2 Tb3 Tb4 174.34(6)
O3 Tb2 Tb3 Tb4 -34.13(5)
O8 Tb2 Tb3 Tb4 159.73(11)
O9 Tb2 Tb3 Tb4 109.40(5)
Tb1 Tb2 Tb3 Tb4 144.813(6)
Tb5 Tb2 Tb3 Tb4 -68.262(9)
O17 Tb2 Tb3 Tb5 103.97(8)
O1 Tb2 Tb3 Tb5 -38.03(9)
O2 Tb2 Tb3 Tb5 105.79(9)
O16 Tb2 Tb3 Tb5 -34.36(8)
O7 Tb2 Tb3 Tb5 -117.40(6)
O3 Tb2 Tb3 Tb5 34.13(5)
O8 Tb2 Tb3 Tb5 -132.00(11)
O9 Tb2 Tb3 Tb5 177.66(5)
Tb1 Tb2 Tb3 Tb5 -146.925(7)
Tb4 Tb2 Tb3 Tb5 68.262(9)
O5 Tb1 Tb3 O13 0.91(11)
O9 Tb1 Tb3 O13 150.18(9)
O7 Tb1 Tb3 O13 81.11(9)
O11 Tb1 Tb3 O13 -125.60(11)
N3 Tb1 Tb3 O13 -125.96(10)
N1 Tb1 Tb3 O13 15.13(10)
N2 Tb1 Tb3 O13 -54.90(10)
N4 Tb1 Tb3 O13 145.37(16)
Tb2 Tb1 Tb3 O13 110.60(7)
O5 Tb1 Tb3 O1 -74.33(10)
O9 Tb1 Tb3 O1 74.94(8)
O7 Tb1 Tb3 O1 5.87(7)
O11 Tb1 Tb3 O1 159.16(10)
N3 Tb1 Tb3 O1 158.80(8)
N1 Tb1 Tb3 O1 -60.11(9)
N2 Tb1 Tb3 O1 -130.14(8)
N4 Tb1 Tb3 O1 70.14(15)
Tb2 Tb1 Tb3 O1 35.36(5)
O5 Tb1 Tb3 O11 126.51(13)
O9 Tb1 Tb3 O11 -84.22(11)
O7 Tb1 Tb3 O11 -153.29(10)
N3 Tb1 Tb3 O11 -0.36(11)
N1 Tb1 Tb3 O11 140.74(12)
N2 Tb1 Tb3 O11 70.71(11)
N4 Tb1 Tb3 O11 -89.02(17)
Tb2 Tb1 Tb3 O11 -123.80(9)
O5 Tb1 Tb3 O2 -145.97(10)
O9 Tb1 Tb3 O2 3.30(8)
O7 Tb1 Tb3 O2 -65.77(8)
O11 Tb1 Tb3 O2 87.52(10)
N3 Tb1 Tb3 O2 87.16(8)
N1 Tb1 Tb3 O2 -131.74(9)
N2 Tb1 Tb3 O2 158.23(8)
N4 Tb1 Tb3 O2 -1.50(15)
Tb2 Tb1 Tb3 O2 -36.28(5)
O5 Tb1 Tb3 O20 141.24(11)
O9 Tb1 Tb3 O20 -69.49(9)
O7 Tb1 Tb3 O20 -138.56(9)
O11 Tb1 Tb3 O20 14.72(11)
N3 Tb1 Tb3 O20 14.37(9)
N1 Tb1 Tb3 O20 155.46(10)
N2 Tb1 Tb3 O20 85.43(9)
N4 Tb1 Tb3 O20 -74.30(16)
Tb2 Tb1 Tb3 O20 -109.07(7)
O5 Tb1 Tb3 O4 -112.56(11)
O9 Tb1 Tb3 O4 36.71(9)
O7 Tb1 Tb3 O4 -32.36(9)
O11 Tb1 Tb3 O4 120.93(12)
N3 Tb1 Tb3 O4 120.57(10)
N1 Tb1 Tb3 O4 -98.34(11)
N2 Tb1 Tb3 O4 -168.37(10)
N4 Tb1 Tb3 O4 31.90(16)
Tb2 Tb1 Tb3 O4 -2.87(8)
O9 Tb1 Tb3 O5 149.27(10)
O7 Tb1 Tb3 O5 80.20(10)
O11 Tb1 Tb3 O5 -126.51(13)
N3 Tb1 Tb3 O5 -126.87(11)
N1 Tb1 Tb3 O5 14.22(11)
N2 Tb1 Tb3 O5 -55.81(11)
N4 Tb1 Tb3 O5 144.46(17)
Tb2 Tb1 Tb3 O5 109.69(9)
O5 Tb1 Tb3 O12 76.63(10)
O9 Tb1 Tb3 O12 -134.10(8)
O7 Tb1 Tb3 O12 156.83(8)
O11 Tb1 Tb3 O12 -49.89(10)
N3 Tb1 Tb3 O12 -50.24(9)
N1 Tb1 Tb3 O12 90.85(9)
N2 Tb1 Tb3 O12 20.82(8)
N4 Tb1 Tb3 O12 -138.91(15)
Tb2 Tb1 Tb3 O12 -173.68(5)
O5 Tb1 Tb3 Tb2 -109.69(9)
O9 Tb1 Tb3 Tb2 39.58(6)
O7 Tb1 Tb3 Tb2 -29.49(5)
O11 Tb1 Tb3 Tb2 123.80(9)
N3 Tb1 Tb3 Tb2 123.44(7)
N1 Tb1 Tb3 Tb2 -95.47(8)
N2 Tb1 Tb3 Tb2 -165.50(6)
N4 Tb1 Tb3 Tb2 34.77(14)
O5 Tb1 Tb3 Tb4 -142.32(9)
O9 Tb1 Tb3 Tb4 6.95(6)
O7 Tb1 Tb3 Tb4 -62.12(5)
O11 Tb1 Tb3 Tb4 91.17(9)
N3 Tb1 Tb3 Tb4 90.81(7)
N1 Tb1 Tb3 Tb4 -128.10(8)
N2 Tb1 Tb3 Tb4 161.87(6)
N4 Tb1 Tb3 Tb4 2.14(14)
Tb2 Tb1 Tb3 Tb4 -32.633(5)
O5 Tb1 Tb3 Tb5 -78.79(9)
O9 Tb1 Tb3 Tb5 70.48(6)
O7 Tb1 Tb3 Tb5 1.41(5)
O11 Tb1 Tb3 Tb5 154.69(9)
N3 Tb1 Tb3 Tb5 154.34(7)
N1 Tb1 Tb3 Tb5 -64.57(8)
N2 Tb1 Tb3 Tb5 -134.60(6)
N4 Tb1 Tb3 Tb5 65.67(14)
Tb2 Tb1 Tb3 Tb5 30.896(7)
O17 Tb2 Tb4 O19 -100.62(10)
O1 Tb2 Tb4 O19 82.99(9)
O2 Tb2 Tb4 O19 8.51(11)
O16 Tb2 Tb4 O19 158.00(10)
O7 Tb2 Tb4 O19 36.93(13)
O3 Tb2 Tb4 O19 158.87(11)
O8 Tb2 Tb4 O19 -115.14(13)
O9 Tb2 Tb4 O19 -22.32(9)
Tb3 Tb2 Tb4 O19 46.83(8)
Tb1 Tb2 Tb4 O19 14.08(8)
Tb5 Tb2 Tb4 O19 118.92(8)
O17 Tb2 Tb4 O18 -8.00(10)
O1 Tb2 Tb4 O18 175.61(8)
O2 Tb2 Tb4 O18 101.13(11)
O16 Tb2 Tb4 O18 -109.38(10)
O7 Tb2 Tb4 O18 129.56(12)
O3 Tb2 Tb4 O18 -108.51(11)
O8 Tb2 Tb4 O18 -22.51(12)
O9 Tb2 Tb4 O18 70.30(8)
Tb3 Tb2 Tb4 O18 139.46(7)
Tb1 Tb2 Tb4 O18 106.70(7)
Tb5 Tb2 Tb4 O18 -148.46(7)
O17 Tb2 Tb4 O3 100.51(11)
O1 Tb2 Tb4 O3 -75.88(10)
O2 Tb2 Tb4 O3 -150.36(12)
O16 Tb2 Tb4 O3 -0.87(11)
O7 Tb2 Tb4 O3 -121.94(13)
O8 Tb2 Tb4 O3 85.99(13)
O9 Tb2 Tb4 O3 178.81(10)
Tb3 Tb2 Tb4 O3 -112.04(8)
Tb1 Tb2 Tb4 O3 -144.79(8)
Tb5 Tb2 Tb4 O3 -39.96(8)
O17 Tb2 Tb4 O4 178.06(9)
O1 Tb2 Tb4 O4 1.67(8)
O2 Tb2 Tb4 O4 -72.81(10)
O16 Tb2 Tb4 O4 76.69(9)
O7 Tb2 Tb4 O4 -44.38(11)
O3 Tb2 Tb4 O4 77.56(10)
O8 Tb2 Tb4 O4 163.55(12)
O9 Tb2 Tb4 O4 -103.64(7)
Tb3 Tb2 Tb4 O4 -34.48(5)
Tb1 Tb2 Tb4 O4 -67.24(5)
Tb5 Tb2 Tb4 O4 37.60(5)
O17 Tb2 Tb4 O2 -109.13(11)
O1 Tb2 Tb4 O2 74.48(10)
O16 Tb2 Tb4 O2 149.49(11)
O7 Tb2 Tb4 O2 28.43(13)
O3 Tb2 Tb4 O2 150.36(12)
O8 Tb2 Tb4 O2 -123.65(13)
O9 Tb2 Tb4 O2 -30.83(10)
Tb3 Tb2 Tb4 O2 38.33(9)
Tb1 Tb2 Tb4 O2 5.57(9)
Tb5 Tb2 Tb4 O2 110.41(9)
O17 Tb2 Tb4 O21 68.70(10)
O1 Tb2 Tb4 O21 -107.70(9)
O2 Tb2 Tb4 O21 177.82(11)
O16 Tb2 Tb4 O21 -32.68(10)
O7 Tb2 Tb4 O21 -153.75(12)
O3 Tb2 Tb4 O21 -31.81(11)
O8 Tb2 Tb4 O21 54.18(12)
O9 Tb2 Tb4 O21 146.99(8)
Tb3 Tb2 Tb4 O21 -143.85(7)
Tb1 Tb2 Tb4 O21 -176.60(7)
Tb5 Tb2 Tb4 O21 -71.77(7)
O17 Tb2 Tb4 O22 158.33(15)
O1 Tb2 Tb4 O22 -18.06(15)
O2 Tb2 Tb4 O22 -92.54(16)
O16 Tb2 Tb4 O22 56.95(15)
O7 Tb2 Tb4 O22 -64.12(17)
O3 Tb2 Tb4 O22 57.82(16)
O8 Tb2 Tb4 O22 143.81(17)
O9 Tb2 Tb4 O22 -123.37(15)
Tb3 Tb2 Tb4 O22 -54.22(14)
Tb1 Tb2 Tb4 O22 -86.97(14)
Tb5 Tb2 Tb4 O22 17.86(14)
O17 Tb2 Tb4 O23 -5.96(17)
O1 Tb2 Tb4 O23 177.65(17)
O2 Tb2 Tb4 O23 103.17(18)
O16 Tb2 Tb4 O23 -107.34(17)
O7 Tb2 Tb4 O23 131.59(19)
O3 Tb2 Tb4 O23 -106.47(18)
O8 Tb2 Tb4 O23 -20.48(19)
O9 Tb2 Tb4 O23 72.34(16)
Tb3 Tb2 Tb4 O23 141.49(16)
Tb1 Tb2 Tb4 O23 108.74(16)
Tb5 Tb2 Tb4 O23 -146.42(16)
O17 Tb2 Tb4 N5 104.6(8)
O1 Tb2 Tb4 N5 -71.7(8)
O2 Tb2 Tb4 N5 -146.2(8)
O16 Tb2 Tb4 N5 3.3(8)
O7 Tb2 Tb4 N5 -117.8(8)
O3 Tb2 Tb4 N5 4.1(8)
O8 Tb2 Tb4 N5 90.1(8)
O9 Tb2 Tb4 N5 -177.1(8)
Tb3 Tb2 Tb4 N5 -107.9(8)
Tb1 Tb2 Tb4 N5 -140.7(8)
Tb5 Tb2 Tb4 N5 -35.8(8)
O17 Tb2 Tb4 Tb5 140.46(7)
O1 Tb2 Tb4 Tb5 -35.93(5)
O2 Tb2 Tb4 Tb5 -110.41(9)
O16 Tb2 Tb4 Tb5 39.09(7)
O7 Tb2 Tb4 Tb5 -81.98(10)
O3 Tb2 Tb4 Tb5 39.96(8)
O8 Tb2 Tb4 Tb5 125.95(10)
O9 Tb2 Tb4 Tb5 -141.24(5)
Tb3 Tb2 Tb4 Tb5 -72.081(9)
Tb1 Tb2 Tb4 Tb5 -104.835(7)
O17 Tb2 Tb4 Tb3 -147.46(7)
O1 Tb2 Tb4 Tb3 36.15(5)
O2 Tb2 Tb4 Tb3 -38.33(9)
O16 Tb2 Tb4 Tb3 111.17(7)
O7 Tb2 Tb4 Tb3 -9.90(10)
O3 Tb2 Tb4 Tb3 112.04(8)
O8 Tb2 Tb4 Tb3 -161.97(10)
O9 Tb2 Tb4 Tb3 -69.16(5)
Tb1 Tb2 Tb4 Tb3 -32.754(6)
Tb5 Tb2 Tb4 Tb3 72.081(9)
O13 Tb3 Tb4 O19 114.30(11)
O1 Tb3 Tb4 O19 -170.19(9)
O11 Tb3 Tb4 O19 -61.66(10)
O2 Tb3 Tb4 O19 -95.29(12)
O20 Tb3 Tb4 O19 12.08(10)
O4 Tb3 Tb4 O19 112.68(12)
O5 Tb3 Tb4 O19 -134.27(11)
O12 Tb3 Tb4 O19 11.91(11)
Tb2 Tb3 Tb4 O19 -133.99(8)
Tb1 Tb3 Tb4 O19 -101.33(8)
Tb5 Tb3 Tb4 O19 154.68(8)
O13 Tb3 Tb4 O18 -154.91(10)
O1 Tb3 Tb4 O18 -79.40(9)
O11 Tb3 Tb4 O18 29.13(9)
O2 Tb3 Tb4 O18 -4.50(11)
O20 Tb3 Tb4 O18 102.87(10)
O4 Tb3 Tb4 O18 -156.53(11)
O5 Tb3 Tb4 O18 -43.48(10)
O12 Tb3 Tb4 O18 102.70(10)
Tb2 Tb3 Tb4 O18 -43.20(7)
Tb1 Tb3 Tb4 O18 -10.54(7)
Tb5 Tb3 Tb4 O18 -114.53(7)
O13 Tb3 Tb4 O3 -75.79(9)
O1 Tb3 Tb4 O3 -0.27(8)
O11 Tb3 Tb4 O3 108.25(8)
O2 Tb3 Tb4 O3 74.63(10)
O20 Tb3 Tb4 O3 -178.01(9)
O4 Tb3 Tb4 O3 -77.41(10)
O5 Tb3 Tb4 O3 35.64(9)
O12 Tb3 Tb4 O3 -178.18(9)
Tb2 Tb3 Tb4 O3 35.93(5)
Tb1 Tb3 Tb4 O3 68.59(5)
Tb5 Tb3 Tb4 O3 -35.40(5)
O13 Tb3 Tb4 O4 1.62(11)
O1 Tb3 Tb4 O4 77.13(10)
O11 Tb3 Tb4 O4 -174.34(10)
O2 Tb3 Tb4 O4 152.04(13)
O20 Tb3 Tb4 O4 -100.60(11)
O5 Tb3 Tb4 O4 113.05(12)
O12 Tb3 Tb4 O4 -100.77(12)
Tb2 Tb3 Tb4 O4 113.33(9)
Tb1 Tb3 Tb4 O4 145.99(9)
Tb5 Tb3 Tb4 O4 42.00(9)
O13 Tb3 Tb4 O2 -150.42(11)
O1 Tb3 Tb4 O2 -74.90(10)
O11 Tb3 Tb4 O2 33.62(10)
O20 Tb3 Tb4 O2 107.36(11)
O4 Tb3 Tb4 O2 -152.04(13)
O5 Tb3 Tb4 O2 -38.99(12)
O12 Tb3 Tb4 O2 107.19(12)
Tb2 Tb3 Tb4 O2 -38.70(9)
Tb1 Tb3 Tb4 O2 -6.05(9)
Tb5 Tb3 Tb4 O2 -110.03(9)
O13 Tb3 Tb4 O21 -37.29(13)
O1 Tb3 Tb4 O21 38.22(13)
O11 Tb3 Tb4 O21 146.75(13)
O2 Tb3 Tb4 O21 113.13(14)
O20 Tb3 Tb4 O21 -139.51(13)
O4 Tb3 Tb4 O21 -38.91(14)
O5 Tb3 Tb4 O21 74.14(14)
O12 Tb3 Tb4 O21 -139.68(14)
Tb2 Tb3 Tb4 O21 74.43(11)
Tb1 Tb3 Tb4 O21 107.08(11)
Tb5 Tb3 Tb4 O21 3.09(11)
O13 Tb3 Tb4 O22 45.36(10)
O1 Tb3 Tb4 O22 120.87(8)
O11 Tb3 Tb4 O22 -130.60(8)
O2 Tb3 Tb4 O22 -164.23(11)
O20 Tb3 Tb4 O22 -56.86(9)
O4 Tb3 Tb4 O22 43.74(11)
O5 Tb3 Tb4 O22 156.79(10)
O12 Tb3 Tb4 O22 -57.03(10)
Tb2 Tb3 Tb4 O22 157.07(6)
Tb1 Tb3 Tb4 O22 -170.27(6)
Tb5 Tb3 Tb4 O22 85.74(6)
O13 Tb3 Tb4 O23 90.07(12)
O1 Tb3 Tb4 O23 165.59(11)
O11 Tb3 Tb4 O23 -85.89(11)
O2 Tb3 Tb4 O23 -119.51(13)
O20 Tb3 Tb4 O23 -12.15(12)
O4 Tb3 Tb4 O23 88.45(13)
O5 Tb3 Tb4 O23 -158.50(12)
O12 Tb3 Tb4 O23 -12.32(12)
Tb2 Tb3 Tb4 O23 -158.21(9)
Tb1 Tb3 Tb4 O23 -125.56(9)
Tb5 Tb3 Tb4 O23 130.46(9)
O13 Tb3 Tb4 N5 62.96(11)
O1 Tb3 Tb4 N5 138.47(9)
O11 Tb3 Tb4 N5 -113.00(9)
O2 Tb3 Tb4 N5 -146.62(12)
O20 Tb3 Tb4 N5 -39.26(10)
O4 Tb3 Tb4 N5 61.34(12)
O5 Tb3 Tb4 N5 174.39(11)
O12 Tb3 Tb4 N5 -39.43(11)
Tb2 Tb3 Tb4 N5 174.68(8)
Tb1 Tb3 Tb4 N5 -152.67(8)
Tb5 Tb3 Tb4 N5 103.34(8)
O13 Tb3 Tb4 Tb5 -40.39(7)
O1 Tb3 Tb4 Tb5 35.13(5)
O11 Tb3 Tb4 Tb5 143.65(6)
O2 Tb3 Tb4 Tb5 110.03(9)
O20 Tb3 Tb4 Tb5 -142.61(7)
O4 Tb3 Tb4 Tb5 -42.00(9)
O5 Tb3 Tb4 Tb5 71.04(8)
O12 Tb3 Tb4 Tb5 -142.78(8)
Tb2 Tb3 Tb4 Tb5 71.331(7)
Tb1 Tb3 Tb4 Tb5 103.988(7)
O13 Tb3 Tb4 Tb2 -111.72(7)
O1 Tb3 Tb4 Tb2 -36.20(5)
O11 Tb3 Tb4 Tb2 72.32(6)
O2 Tb3 Tb4 Tb2 38.70(9)
O20 Tb3 Tb4 Tb2 146.06(7)
O4 Tb3 Tb4 Tb2 -113.33(9)
O5 Tb3 Tb4 Tb2 -0.29(8)
O12 Tb3 Tb4 Tb2 145.89(8)
Tb1 Tb3 Tb4 Tb2 32.657(7)
Tb5 Tb3 Tb4 Tb2 -71.331(7)
O19 Tb4 Tb5 O14 4.15(12)
O18 Tb4 Tb5 O14 137.67(11)
O3 Tb4 Tb5 O14 143.11(12)
O4 Tb4 Tb5 O14 -6.43(11)
O2 Tb4 Tb5 O14 67.52(9)
O21 Tb4 Tb5 O14 -144.62(10)
O22 Tb4 Tb5 O14 -70.03(10)
O23 Tb4 Tb5 O14 -97.39(12)
N5 Tb4 Tb5 O14 -81.33(10)
Tb2 Tb4 Tb5 O14 101.72(8)
Tb3 Tb4 Tb5 O14 33.55(8)
O19 Tb4 Tb5 O15 -120.67(12)
O18 Tb4 Tb5 O15 12.85(11)
O3 Tb4 Tb5 O15 18.29(12)
O4 Tb4 Tb5 O15 -131.26(12)
O2 Tb4 Tb5 O15 -57.30(10)
O21 Tb4 Tb5 O15 90.56(11)
O22 Tb4 Tb5 O15 165.15(11)
O23 Tb4 Tb5 O15 137.79(13)
N5 Tb4 Tb5 O15 153.84(11)
Tb2 Tb4 Tb5 O15 -23.11(8)
Tb3 Tb4 Tb5 O15 -91.27(8)
O19 Tb4 Tb5 O3 -138.96(12)
O18 Tb4 Tb5 O3 -5.44(11)
O4 Tb4 Tb5 O3 -149.54(12)
O2 Tb4 Tb5 O3 -75.59(10)
O21 Tb4 Tb5 O3 72.27(11)
O22 Tb4 Tb5 O3 146.86(11)
O23 Tb4 Tb5 O3 119.50(13)
N5 Tb4 Tb5 O3 135.56(11)
Tb2 Tb4 Tb5 O3 -41.40(9)
Tb3 Tb4 Tb5 O3 -109.56(9)
O19 Tb4 Tb5 O1 -63.09(10)
O18 Tb4 Tb5 O1 70.44(9)
O3 Tb4 Tb5 O1 75.88(10)
O4 Tb4 Tb5 O1 -73.67(10)
O2 Tb4 Tb5 O1 0.29(7)
O21 Tb4 Tb5 O1 148.15(8)
O22 Tb4 Tb5 O1 -137.26(8)
O23 Tb4 Tb5 O1 -164.62(11)
N5 Tb4 Tb5 O1 -148.57(9)
Tb2 Tb4 Tb5 O1 34.48(5)
Tb3 Tb4 Tb5 O1 -33.68(5)
O19 Tb4 Tb5 O4 10.58(12)
O18 Tb4 Tb5 O4 144.11(11)
O3 Tb4 Tb5 O4 149.54(12)
O2 Tb4 Tb5 O4 73.95(10)
O21 Tb4 Tb5 O4 -138.19(11)
O22 Tb4 Tb5 O4 -63.59(11)
O23 Tb4 Tb5 O4 -90.96(13)
N5 Tb4 Tb5 O4 -74.90(11)
Tb2 Tb4 Tb5 O4 108.15(9)
Tb3 Tb4 Tb5 O4 39.99(9)
O19 Tb4 Tb5 O29 126.10(14)
O18 Tb4 Tb5 O29 -100.38(13)
O3 Tb4 Tb5 O29 -94.94(14)
O4 Tb4 Tb5 O29 115.51(14)
O2 Tb4 Tb5 O29 -170.53(12)
O21 Tb4 Tb5 O29 -22.67(13)
O22 Tb4 Tb5 O29 51.92(12)
O23 Tb4 Tb5 O29 24.56(14)
N5 Tb4 Tb5 O29 40.61(13)
Tb2 Tb4 Tb5 O29 -136.34(11)
Tb3 Tb4 Tb5 O29 155.50(11)
O19 Tb4 Tb5 O25 112.60(11)
O18 Tb4 Tb5 O25 -113.87(10)
O3 Tb4 Tb5 O25 -108.43(11)
O4 Tb4 Tb5 O25 102.02(11)
O2 Tb4 Tb5 O25 175.97(8)
O21 Tb4 Tb5 O25 -36.17(9)
O22 Tb4 Tb5 O25 38.43(9)
O23 Tb4 Tb5 O25 11.06(11)
N5 Tb4 Tb5 O25 27.12(9)
Tb2 Tb4 Tb5 O25 -149.83(7)
Tb3 Tb4 Tb5 O25 142.01(7)
O19 Tb4 Tb5 O28 168.69(11)
O18 Tb4 Tb5 O28 -57.78(10)
O3 Tb4 Tb5 O28 -52.35(11)
O4 Tb4 Tb5 O28 158.11(11)
O2 Tb4 Tb5 O28 -127.94(9)
O21 Tb4 Tb5 O28 19.92(10)
O22 Tb4 Tb5 O28 94.52(9)
O23 Tb4 Tb5 O28 67.15(12)
N5 Tb4 Tb5 O28 83.21(10)
Tb2 Tb4 Tb5 O28 -93.74(7)
Tb3 Tb4 Tb5 O28 -161.90(7)
O19 Tb4 Tb5 O26 68.23(11)
O18 Tb4 Tb5 O26 -158.25(9)
O3 Tb4 Tb5 O26 -152.81(11)
O4 Tb4 Tb5 O26 57.65(10)
O2 Tb4 Tb5 O26 131.60(8)
O21 Tb4 Tb5 O26 -80.54(9)
O22 Tb4 Tb5 O26 -5.95(9)
O23 Tb4 Tb5 O26 -33.31(11)
N5 Tb4 Tb5 O26 -17.25(9)
Tb2 Tb4 Tb5 O26 165.80(6)
Tb3 Tb4 Tb5 O26 97.63(6)
O19 Tb4 Tb5 N7 149.61(13)
O18 Tb4 Tb5 N7 -76.86(12)
O3 Tb4 Tb5 N7 -71.42(13)
O4 Tb4 Tb5 N7 139.03(13)
O2 Tb4 Tb5 N7 -147.02(11)
O21 Tb4 Tb5 N7 0.84(12)
O22 Tb4 Tb5 N7 75.44(11)
O23 Tb4 Tb5 N7 48.07(13)
N5 Tb4 Tb5 N7 64.13(12)
Tb2 Tb4 Tb5 N7 -112.82(10)
Tb3 Tb4 Tb5 N7 179.02(10)
O19 Tb4 Tb5 Tb2 -97.57(9)
O18 Tb4 Tb5 Tb2 35.96(7)
O3 Tb4 Tb5 Tb2 41.40(9)
O4 Tb4 Tb5 Tb2 -108.15(9)
O2 Tb4 Tb5 Tb2 -34.20(5)
O21 Tb4 Tb5 Tb2 113.66(7)
O22 Tb4 Tb5 Tb2 -171.74(6)
O23 Tb4 Tb5 Tb2 160.89(9)
N5 Tb4 Tb5 Tb2 176.95(7)
Tb3 Tb4 Tb5 Tb2 -68.164(5)
O17 Tb2 Tb5 O14 -154.14(10)
O1 Tb2 Tb5 O14 -3.82(11)
O2 Tb2 Tb5 O14 -78.15(9)
O16 Tb2 Tb5 O14 105.99(10)
O7 Tb2 Tb5 O14 29.67(9)
O3 Tb2 Tb5 O14 -153.16(11)
O8 Tb2 Tb5 O14 106.85(10)
O9 Tb2 Tb5 O14 -44.78(10)
Tb3 Tb2 Tb5 O14 -41.34(7)
Tb1 Tb2 Tb5 O14 -10.23(7)
Tb4 Tb2 Tb5 O14 -113.14(7)
O17 Tb2 Tb5 O15 119.92(10)
O1 Tb2 Tb5 O15 -89.76(11)
O2 Tb2 Tb5 O15 -164.10(9)
O16 Tb2 Tb5 O15 20.05(10)
O7 Tb2 Tb5 O15 -56.27(9)
O3 Tb2 Tb5 O15 120.90(11)
O8 Tb2 Tb5 O15 20.91(10)
O9 Tb2 Tb5 O15 -130.72(10)
Tb3 Tb2 Tb5 O15 -127.28(7)
Tb1 Tb2 Tb5 O15 -96.17(7)
Tb4 Tb2 Tb5 O15 160.92(7)
O17 Tb2 Tb5 O3 -0.98(11)
O1 Tb2 Tb5 O3 149.34(12)
O2 Tb2 Tb5 O3 75.01(10)
O16 Tb2 Tb5 O3 -100.85(11)
O7 Tb2 Tb5 O3 -177.17(10)
O8 Tb2 Tb5 O3 -99.99(11)
O9 Tb2 Tb5 O3 108.38(11)
Tb3 Tb2 Tb5 O3 111.82(9)
Tb1 Tb2 Tb5 O3 142.93(9)
Tb4 Tb2 Tb5 O3 40.02(9)
O17 Tb2 Tb5 O1 -150.32(11)
O2 Tb2 Tb5 O1 -74.33(10)
O16 Tb2 Tb5 O1 109.81(11)
O7 Tb2 Tb5 O1 33.49(10)
O3 Tb2 Tb5 O1 -149.34(12)
O8 Tb2 Tb5 O1 110.67(11)
O9 Tb2 Tb5 O1 -40.96(11)
Tb3 Tb2 Tb5 O1 -37.52(9)
Tb1 Tb2 Tb5 O1 -6.41(9)
Tb4 Tb2 Tb5 O1 -109.31(9)
O17 Tb2 Tb5 O4 -77.51(9)
O1 Tb2 Tb5 O4 72.80(10)
O2 Tb2 Tb5 O4 -1.53(7)
O16 Tb2 Tb5 O4 -177.38(9)
O7 Tb2 Tb5 O4 106.29(8)
O3 Tb2 Tb5 O4 -76.54(10)
O8 Tb2 Tb5 O4 -176.52(9)
O9 Tb2 Tb5 O4 31.84(9)
Tb3 Tb2 Tb5 O4 35.28(5)
Tb1 Tb2 Tb5 O4 66.39(5)
Tb4 Tb2 Tb5 O4 -36.51(5)
O17 Tb2 Tb5 O29 84.16(14)
O1 Tb2 Tb5 O29 -125.52(15)
O2 Tb2 Tb5 O29 160.15(13)
O16 Tb2 Tb5 O29 -15.71(14)
O7 Tb2 Tb5 O29 -92.03(14)
O3 Tb2 Tb5 O29 85.14(15)
O8 Tb2 Tb5 O29 -14.85(14)
O9 Tb2 Tb5 O29 -166.48(14)
Tb3 Tb2 Tb5 O29 -163.04(12)
Tb1 Tb2 Tb5 O29 -131.93(12)
Tb4 Tb2 Tb5 O29 125.16(12)
O17 Tb2 Tb5 O25 -11.23(10)
O1 Tb2 Tb5 O25 139.09(11)
O2 Tb2 Tb5 O25 64.75(8)
O16 Tb2 Tb5 O25 -111.10(10)
O7 Tb2 Tb5 O25 172.57(9)
O3 Tb2 Tb5 O25 -10.25(11)
O8 Tb2 Tb5 O25 -110.24(10)
O9 Tb2 Tb5 O25 98.13(10)
Tb3 Tb2 Tb5 O25 101.57(7)
Tb1 Tb2 Tb5 O25 132.68(7)
Tb4 Tb2 Tb5 O25 29.77(7)
O17 Tb2 Tb5 O28 54.87(10)
O1 Tb2 Tb5 O28 -154.81(11)
O2 Tb2 Tb5 O28 130.86(9)
O16 Tb2 Tb5 O28 -45.00(10)
O7 Tb2 Tb5 O28 -121.32(9)
O3 Tb2 Tb5 O28 55.85(11)
O8 Tb2 Tb5 O28 -44.14(10)
O9 Tb2 Tb5 O28 164.23(10)
Tb3 Tb2 Tb5 O28 167.67(7)
Tb1 Tb2 Tb5 O28 -161.22(7)
Tb4 Tb2 Tb5 O28 95.87(7)
O17 Tb2 Tb5 O26 -65.43(12)
O1 Tb2 Tb5 O26 84.89(13)
O2 Tb2 Tb5 O26 10.55(11)
O16 Tb2 Tb5 O26 -165.30(12)
O7 Tb2 Tb5 O26 118.38(11)
O3 Tb2 Tb5 O26 -64.45(13)
O8 Tb2 Tb5 O26 -164.44(12)
O9 Tb2 Tb5 O26 43.93(12)
Tb3 Tb2 Tb5 O26 47.37(10)
Tb1 Tb2 Tb5 O26 78.48(10)
Tb4 Tb2 Tb5 O26 -24.43(10)
O17 Tb2 Tb5 N7 64.21(11)
O1 Tb2 Tb5 N7 -145.48(12)
O2 Tb2 Tb5 N7 140.19(10)
O16 Tb2 Tb5 N7 -35.66(11)
O7 Tb2 Tb5 N7 -111.99(10)
O3 Tb2 Tb5 N7 65.18(12)
O8 Tb2 Tb5 N7 -34.80(11)
O9 Tb2 Tb5 N7 173.57(11)
Tb3 Tb2 Tb5 N7 177.00(9)
Tb1 Tb2 Tb5 N7 -151.89(9)
Tb4 Tb2 Tb5 N7 105.21(9)
O17 Tb2 Tb5 Tb4 -41.00(7)
O1 Tb2 Tb5 Tb4 109.31(9)
O2 Tb2 Tb5 Tb4 34.98(5)
O16 Tb2 Tb5 Tb4 -140.87(7)
O7 Tb2 Tb5 Tb4 142.80(6)
O3 Tb2 Tb5 Tb4 -40.02(9)
O8 Tb2 Tb5 Tb4 -140.01(7)
O9 Tb2 Tb5 Tb4 68.36(7)
Tb3 Tb2 Tb5 Tb4 71.797(6)
Tb1 Tb2 Tb5 Tb4 102.906(9)
O17 Tb2 O1 Tb3 -65.83(16)
O2 Tb2 O1 Tb3 -22.39(8)
O16 Tb2 O1 Tb3 -176.75(10)
O7 Tb2 O1 Tb3 95.26(9)
O3 Tb2 O1 Tb3 -97.69(9)
O8 Tb2 O1 Tb3 134.41(10)
O9 Tb2 O1 Tb3 36.54(10)
Tb1 Tb2 O1 Tb3 57.56(6)
Tb5 Tb2 O1 Tb3 -116.41(12)
Tb4 Tb2 O1 Tb3 -60.02(6)
O17 Tb2 O1 Tb5 50.58(17)
O2 Tb2 O1 Tb5 94.02(9)
O16 Tb2 O1 Tb5 -60.35(9)
O7 Tb2 O1 Tb5 -148.34(9)
O3 Tb2 O1 Tb5 18.72(8)
O8 Tb2 O1 Tb5 -109.18(11)
O9 Tb2 O1 Tb5 152.95(8)
Tb3 Tb2 O1 Tb5 116.41(12)
Tb1 Tb2 O1 Tb5 173.96(8)
Tb4 Tb2 O1 Tb5 56.38(6)
O13 Tb3 O1 Tb2 179.59(10)
O11 Tb3 O1 Tb2 -44.21(10)
O2 Tb3 O1 Tb2 22.31(8)
O20 Tb3 O1 Tb2 63.07(16)
O4 Tb3 O1 Tb2 96.71(9)
O5 Tb3 O1 Tb2 -95.59(9)
O12 Tb3 O1 Tb2 -123.17(12)
Tb1 Tb3 O1 Tb2 -57.67(6)
Tb4 Tb3 O1 Tb2 59.52(6)
Tb5 Tb3 O1 Tb2 115.36(12)
O13 Tb3 O1 Tb5 64.22(9)
O11 Tb3 O1 Tb5 -159.57(8)
O2 Tb3 O1 Tb5 -93.06(9)
O20 Tb3 O1 Tb5 -52.30(16)
O4 Tb3 O1 Tb5 -18.65(7)
O5 Tb3 O1 Tb5 149.05(10)
O12 Tb3 O1 Tb5 121.47(12)
Tb2 Tb3 O1 Tb5 -115.36(12)
Tb1 Tb3 O1 Tb5 -173.03(8)
Tb4 Tb3 O1 Tb5 -55.84(6)
O14 Tb5 O1 Tb2 176.43(10)
O15 Tb5 O1 Tb2 78.77(10)
O3 Tb5 O1 Tb2 -19.50(8)
O4 Tb5 O1 Tb2 -96.33(9)
O29 Tb5 O1 Tb2 109.75(17)
O25 Tb5 O1 Tb2 -63.45(14)
O28 Tb5 O1 Tb2 32.92(14)
O26 Tb5 O1 Tb2 -131.05(10)
N7 Tb5 O1 Tb2 61.29(19)
Tb4 Tb5 O1 Tb2 -57.63(6)
O14 Tb5 O1 Tb3 -68.42(9)
O15 Tb5 O1 Tb3 -166.08(11)
O3 Tb5 O1 Tb3 95.65(9)
O4 Tb5 O1 Tb3 18.82(7)
O29 Tb5 O1 Tb3 -135.10(16)
O25 Tb5 O1 Tb3 51.69(14)
O28 Tb5 O1 Tb3 148.06(10)
O26 Tb5 O1 Tb3 -15.91(14)
N7 Tb5 O1 Tb3 176.44(15)
Tb4 Tb5 O1 Tb3 57.52(6)
Tb2 Tb5 O1 Tb3 115.15(12)
O17 Tb2 O2 Tb3 178.43(10)
O1 Tb2 O2 Tb3 22.06(8)
O16 Tb2 O2 Tb3 66.58(15)
O7 Tb2 O2 Tb3 -46.96(10)
O3 Tb2 O2 Tb3 97.90(9)
O8 Tb2 O2 Tb3 -126.36(12)
O9 Tb2 O2 Tb3 -96.63(9)
Tb1 Tb2 O2 Tb3 -58.60(6)
Tb5 Tb2 O2 Tb3 60.36(6)
Tb4 Tb2 O2 Tb3 116.10(12)
O17 Tb2 O2 Tb4 62.33(9)
O1 Tb2 O2 Tb4 -94.04(9)
O16 Tb2 O2 Tb4 -49.52(16)
O7 Tb2 O2 Tb4 -163.06(8)
O3 Tb2 O2 Tb4 -18.20(7)
O8 Tb2 O2 Tb4 117.54(13)
O9 Tb2 O2 Tb4 147.27(10)
Tb3 Tb2 O2 Tb4 -116.10(12)
Tb1 Tb2 O2 Tb4 -174.70(8)
Tb5 Tb2 O2 Tb4 -55.74(6)
O13 Tb3 O2 Tb2 -64.73(16)
O1 Tb3 O2 Tb2 -22.06(8)
O11 Tb3 O2 Tb2 97.18(9)
O20 Tb3 O2 Tb2 -179.03(10)
O4 Tb3 O2 Tb2 -98.42(9)
O5 Tb3 O2 Tb2 38.19(10)
O12 Tb3 O2 Tb2 132.53(9)
Tb1 Tb3 O2 Tb2 58.74(6)
Tb4 Tb3 O2 Tb2 -115.48(12)
Tb5 Tb3 O2 Tb2 -59.72(6)
O13 Tb3 O2 Tb4 50.75(17)
O1 Tb3 O2 Tb4 93.42(9)
O11 Tb3 O2 Tb4 -147.34(10)
O20 Tb3 O2 Tb4 -63.55(9)
O4 Tb3 O2 Tb4 17.06(8)
O5 Tb3 O2 Tb4 153.67(8)
O12 Tb3 O2 Tb4 -111.99(10)
Tb2 Tb3 O2 Tb4 115.48(12)
Tb1 Tb3 O2 Tb4 174.22(8)
Tb5 Tb3 O2 Tb4 55.76(7)
O19 Tb4 O2 Tb2 -171.90(11)
O18 Tb4 O2 Tb2 -69.89(9)
O3 Tb4 O2 Tb2 18.86(8)
O4 Tb4 O2 Tb2 96.70(9)
O21 Tb4 O2 Tb2 -3.42(17)
O22 Tb4 O2 Tb2 136.95(10)
O23 Tb4 O2 Tb2 -140.06(12)
N5 Tb4 O2 Tb2 175.06(12)
Tb5 Tb4 O2 Tb2 56.80(6)
Tb3 Tb4 O2 Tb2 114.20(12)
O19 Tb4 O2 Tb3 73.90(10)
O18 Tb4 O2 Tb3 175.92(10)
O3 Tb4 O2 Tb3 -95.34(9)
O4 Tb4 O2 Tb3 -17.49(8)
O21 Tb4 O2 Tb3 -117.62(13)
O22 Tb4 O2 Tb3 22.76(15)
O23 Tb4 O2 Tb3 105.75(14)
N5 Tb4 O2 Tb3 60.87(18)
Tb5 Tb4 O2 Tb3 -57.40(7)
Tb2 Tb4 O2 Tb3 -114.20(12)
O14 Tb5 O3 Tb4 -64.92(17)
O15 Tb5 O3 Tb4 -165.69(9)
O1 Tb5 O3 Tb4 -93.07(9)
O4 Tb5 O3 Tb4 -19.03(8)
O29 Tb5 O3 Tb4 117.24(11)
O25 Tb5 O3 Tb4 59.19(9)
O28 Tb5 O3 Tb4 126.28(10)
O26 Tb5 O3 Tb4 31.20(12)
N7 Tb5 O3 Tb4 120.54(10)
Tb2 Tb5 O3 Tb4 -111.43(11)
O14 Tb5 O3 Tb2 46.50(18)
O15 Tb5 O3 Tb2 -54.26(10)
O1 Tb5 O3 Tb2 18.36(7)
O4 Tb5 O3 Tb2 92.40(9)
O29 Tb5 O3 Tb2 -131.33(11)
O25 Tb5 O3 Tb2 170.61(10)
O28 Tb5 O3 Tb2 -122.29(10)
O26 Tb5 O3 Tb2 142.63(9)
N7 Tb5 O3 Tb2 -128.03(10)
Tb4 Tb5 O3 Tb2 111.43(11)
O19 Tb4 O3 Tb5 74.64(18)
O18 Tb4 O3 Tb5 175.41(9)
O4 Tb4 O3 Tb5 19.46(8)
O2 Tb4 O3 Tb5 93.69(9)
O21 Tb4 O3 Tb5 -100.21(10)
O22 Tb4 O3 Tb5 -40.47(12)
O23 Tb4 O3 Tb5 -107.08(13)
N5 Tb4 O3 Tb5 -68.03(14)
Tb2 Tb4 O3 Tb5 111.48(11)
Tb3 Tb4 O3 Tb5 57.47(6)
O19 Tb4 O3 Tb2 -36.84(19)
O18 Tb4 O3 Tb2 63.94(9)
O4 Tb4 O3 Tb2 -92.02(9)
O2 Tb4 O3 Tb2 -17.79(7)
O21 Tb4 O3 Tb2 148.32(10)
O22 Tb4 O3 Tb2 -151.94(8)
O23 Tb4 O3 Tb2 141.44(11)
N5 Tb4 O3 Tb2 -179.50(9)
Tb5 Tb4 O3 Tb2 -111.48(11)
Tb3 Tb4 O3 Tb2 -54.01(6)
O17 Tb2 O3 Tb5 179.10(10)
O1 Tb2 O3 Tb5 -19.06(8)
O2 Tb2 O3 Tb5 -93.74(9)
O16 Tb2 O3 Tb5 67.23(9)
O7 Tb2 O3 Tb5 4.87(18)
O8 Tb2 O3 Tb5 114.88(9)
O9 Tb2 O3 Tb5 -113.66(10)
Tb3 Tb2 O3 Tb5 -56.11(6)
Tb1 Tb2 O3 Tb5 -57.51(11)
Tb4 Tb2 O3 Tb5 -111.95(11)
O17 Tb2 O3 Tb4 -68.95(9)
O1 Tb2 O3 Tb4 92.89(9)
O2 Tb2 O3 Tb4 18.21(7)
O16 Tb2 O3 Tb4 179.18(10)
O7 Tb2 O3 Tb4 116.83(13)
O8 Tb2 O3 Tb4 -133.16(9)
O9 Tb2 O3 Tb4 -1.71(14)
Tb3 Tb2 O3 Tb4 55.84(6)
Tb1 Tb2 O3 Tb4 54.44(11)
Tb5 Tb2 O3 Tb4 111.95(11)
O19 Tb4 O4 Tb3 -60.20(10)
O18 Tb4 O4 Tb3 42.43(19)
O3 Tb4 O4 Tb3 92.54(9)
O2 Tb4 O4 Tb3 16.82(8)
O21 Tb4 O4 Tb3 156.63(9)
O22 Tb4 O4 Tb3 -136.08(10)
O23 Tb4 O4 Tb3 -124.74(10)
N5 Tb4 O4 Tb3 -131.30(9)
Tb5 Tb4 O4 Tb3 111.14(11)
Tb2 Tb4 O4 Tb3 53.29(6)
O19 Tb4 O4 Tb5 -171.35(10)
O18 Tb4 O4 Tb5 -68.72(17)
O3 Tb4 O4 Tb5 -18.60(7)
O2 Tb4 O4 Tb5 -94.33(9)
O21 Tb4 O4 Tb5 45.48(11)
O22 Tb4 O4 Tb5 112.78(10)
O23 Tb4 O4 Tb5 124.11(9)
N5 Tb4 O4 Tb5 117.55(9)
Tb2 Tb4 O4 Tb5 -57.86(6)
Tb3 Tb4 O4 Tb5 -111.14(11)
O13 Tb3 O4 Tb4 -178.55(10)
O1 Tb3 O4 Tb4 -91.62(9)
O11 Tb3 O4 Tb4 9.06(16)
O2 Tb3 O4 Tb4 -17.09(8)
O20 Tb3 O4 Tb4 68.77(9)
O5 Tb3 O4 Tb4 -109.35(10)
O12 Tb3 O4 Tb4 115.69(10)
Tb2 Tb3 O4 Tb4 -54.50(7)
Tb1 Tb3 O4 Tb4 -51.95(12)
Tb5 Tb3 O4 Tb4 -109.84(11)
O13 Tb3 O4 Tb5 -68.71(9)
O1 Tb3 O4 Tb5 18.21(7)
O11 Tb3 O4 Tb5 118.89(11)
O2 Tb3 O4 Tb5 92.74(9)
O20 Tb3 O4 Tb5 178.60(10)
O5 Tb3 O4 Tb5 0.48(14)
O12 Tb3 O4 Tb5 -134.48(9)
Tb2 Tb3 O4 Tb5 55.33(6)
Tb1 Tb3 O4 Tb5 57.88(11)
Tb4 Tb3 O4 Tb5 109.84(11)
O14 Tb5 O4 Tb4 174.44(10)
O15 Tb5 O4 Tb4 86.64(15)
O3 Tb5 O4 Tb4 18.75(7)
O1 Tb5 O4 Tb4 94.63(9)
O29 Tb5 O4 Tb4 -105.43(13)
O25 Tb5 O4 Tb4 -63.73(9)
O28 Tb5 O4 Tb4 -30.20(15)
O26 Tb5 O4 Tb4 -114.19(10)
N7 Tb5 O4 Tb4 -66.22(18)
Tb2 Tb5 O4 Tb4 58.10(6)
O14 Tb5 O4 Tb3 62.04(9)
O15 Tb5 O4 Tb3 -25.76(17)
O3 Tb5 O4 Tb3 -93.65(9)
O1 Tb5 O4 Tb3 -17.77(7)
O29 Tb5 O4 Tb3 142.18(12)
O25 Tb5 O4 Tb3 -176.13(10)
O28 Tb5 O4 Tb3 -142.60(10)
O26 Tb5 O4 Tb3 133.41(10)
N7 Tb5 O4 Tb3 -178.62(14)
Tb4 Tb5 O4 Tb3 -112.40(11)
Tb2 Tb5 O4 Tb3 -54.30(6)
O9 Tb1 O5 C14 162.1(3)
O7 Tb1 O5 C14 102.4(3)
O11 Tb1 O5 C14 -133.1(3)
N3 Tb1 O5 C14 -86.6(3)
N1 Tb1 O5 C14 26.5(3)
N2 Tb1 O5 C14 -41.9(3)
N4 Tb1 O5 C14 54.1(4)
Tb3 Tb1 O5 C14 -164.4(3)
Tb2 Tb1 O5 C14 139.9(3)
O9 Tb1 O5 Tb3 -33.46(11)
O7 Tb1 O5 Tb3 -93.26(8)
O11 Tb1 O5 Tb3 31.26(7)
N3 Tb1 O5 Tb3 77.77(12)
N1 Tb1 O5 Tb3 -169.16(9)
N2 Tb1 O5 Tb3 122.51(10)
N4 Tb1 O5 Tb3 -141.54(17)
Tb2 Tb1 O5 Tb3 -55.71(6)
O13 Tb3 O5 C14 -14.6(3)
O1 Tb3 O5 C14 -101.0(3)
O11 Tb3 O5 C14 132.0(3)
O2 Tb3 O5 C14 -160.8(3)
O20 Tb3 O5 C14 99.8(3)
O4 Tb3 O5 C14 -83.2(3)
O12 Tb3 O5 C14 64.5(3)
Tb2 Tb3 O5 C14 -138.4(3)
Tb1 Tb3 O5 C14 164.6(3)
Tb4 Tb3 O5 C14 -138.1(2)
Tb5 Tb3 O5 C14 -82.9(3)
O13 Tb3 O5 Tb1 -179.21(10)
O1 Tb3 O5 Tb1 94.42(9)
O11 Tb3 O5 Tb1 -32.53(8)
O2 Tb3 O5 Tb1 34.61(10)
O20 Tb3 O5 Tb1 -64.74(15)
O4 Tb3 O5 Tb1 112.23(10)
O12 Tb3 O5 Tb1 -100.05(9)
Tb2 Tb3 O5 Tb1 57.02(6)
Tb4 Tb3 O5 Tb1 57.28(11)
Tb5 Tb3 O5 Tb1 112.52(7)
O17 Tb2 O7 C13 -67.1(2)
O1 Tb2 O7 C13 128.0(2)
O2 Tb2 O7 C13 -169.0(2)
O16 Tb2 O7 C13 45.1(2)
O3 Tb2 O7 C13 105.1(2)
O8 Tb2 O7 C13 -23.3(2)
O9 Tb2 O7 C13 -117.0(2)
Tb3 Tb2 O7 C13 164.6(2)
Tb1 Tb2 O7 C13 -150.0(3)
Tb5 Tb2 O7 C13 108.1(2)
Tb4 Tb2 O7 C13 173.30(17)
O17 Tb2 O7 Tb1 82.90(13)
O1 Tb2 O7 Tb1 -82.04(9)
O2 Tb2 O7 Tb1 -19.03(11)
O16 Tb2 O7 Tb1 -164.86(10)
O3 Tb2 O7 Tb1 -104.94(14)
O8 Tb2 O7 Tb1 126.70(11)
O9 Tb2 O7 Tb1 33.05(8)
Tb3 Tb2 O7 Tb1 -45.40(7)
Tb5 Tb2 O7 Tb1 -101.85(7)
Tb4 Tb2 O7 Tb1 -36.69(15)
O5 Tb1 O7 C13 -128.0(3)
O9 Tb1 O7 C13 109.9(3)
O11 Tb1 O7 C13 173.2(2)
N3 Tb1 O7 C13 65.2(3)
N1 Tb1 O7 C13 -35.3(2)
N2 Tb1 O7 C13 -72.9(3)
N4 Tb1 O7 C13 34.1(2)
Tb3 Tb1 O7 C13 -169.2(2)
Tb2 Tb1 O7 C13 145.8(3)
O5 Tb1 O7 Tb2 86.27(9)
O9 Tb1 O7 Tb2 -35.89(8)
O11 Tb1 O7 Tb2 27.48(11)
N3 Tb1 O7 Tb2 -80.54(17)
N1 Tb1 O7 Tb2 178.97(11)
N2 Tb1 O7 Tb2 141.38(10)
N4 Tb1 O7 Tb2 -111.62(10)
Tb3 Tb1 O7 Tb2 45.02(7)
O17 Tb2 O8 C28 172.3(2)
O1 Tb2 O8 C28 -19.5(3)
O2 Tb2 O8 C28 115.9(2)
O16 Tb2 O8 C28 -72.6(2)
O7 Tb2 O8 C28 23.1(2)
O3 Tb2 O8 C28 -123.2(2)
O9 Tb2 O8 C28 88.1(2)
Tb3 Tb2 O8 C28 39.0(3)
Tb1 Tb2 O8 C28 51.9(2)
Tb5 Tb2 O8 C28 -73.4(2)
Tb4 Tb2 O8 C28 -173.88(17)
O17 Tb2 O8 C65 -34.9(3)
O1 Tb2 O8 C65 133.2(3)
O2 Tb2 O8 C65 -91.4(3)
O16 Tb2 O8 C65 80.1(3)
O7 Tb2 O8 C65 175.8(3)
O3 Tb2 O8 C65 29.6(3)
O9 Tb2 O8 C65 -119.2(3)
Tb3 Tb2 O8 C65 -168.3(2)
Tb1 Tb2 O8 C65 -155.4(3)
Tb5 Tb2 O8 C65 79.3(3)
Tb4 Tb2 O8 C65 -21.1(3)
O5 Tb1 O9 C12 161.0(2)
O7 Tb1 O9 C12 -133.2(3)
O11 Tb1 O9 C12 101.7(3)
N3 Tb1 O9 C12 25.6(3)
N1 Tb1 O9 C12 -86.1(3)
N2 Tb1 O9 C12 51.3(4)
N4 Tb1 O9 C12 -42.8(3)
Tb3 Tb1 O9 C12 139.4(3)
Tb2 Tb1 O9 C12 -165.1(3)
O5 Tb1 O9 Tb2 -33.96(11)
O7 Tb1 O9 Tb2 31.88(7)
O11 Tb1 O9 Tb2 -93.20(8)
N3 Tb1 O9 Tb2 -169.34(9)
N1 Tb1 O9 Tb2 78.93(12)
N2 Tb1 O9 Tb2 -143.61(16)
N4 Tb1 O9 Tb2 122.24(10)
Tb3 Tb1 O9 Tb2 -55.57(6)
O17 Tb2 O9 C12 -14.1(3)
O1 Tb2 O9 C12 -159.3(2)
O2 Tb2 O9 C12 -99.9(3)
O16 Tb2 O9 C12 98.6(3)
O7 Tb2 O9 C12 132.1(3)
O3 Tb2 O9 C12 -79.8(3)
O8 Tb2 O9 C12 64.9(3)
Tb3 Tb2 O9 C12 -137.9(3)
Tb1 Tb2 O9 C12 165.2(3)
Tb5 Tb2 O9 C12 -134.8(2)
Tb4 Tb2 O9 C12 -80.9(2)
O17 Tb2 O9 Tb1 -179.24(10)
O1 Tb2 O9 Tb1 35.53(10)
O2 Tb2 O9 Tb1 94.93(9)
O16 Tb2 O9 Tb1 -66.56(17)
O7 Tb2 O9 Tb1 -33.07(8)
O3 Tb2 O9 Tb1 115.01(10)
O8 Tb2 O9 Tb1 -100.29(9)
Tb3 Tb2 O9 Tb1 56.89(6)
Tb5 Tb2 O9 Tb1 59.99(11)
Tb4 Tb2 O9 Tb1 113.98(6)
O13 Tb3 O11 C18 -63.9(2)
O1 Tb3 O11 C18 -168.1(2)
O2 Tb3 O11 C18 130.4(2)
O20 Tb3 O11 C18 46.8(2)
O4 Tb3 O11 C18 105.5(2)
O5 Tb3 O11 C18 -114.1(2)
O12 Tb3 O11 C18 -23.0(2)
Tb2 Tb3 O11 C18 167.3(2)
Tb1 Tb3 O11 C18 -146.2(3)
Tb4 Tb3 O11 C18 111.0(2)
Tb5 Tb3 O11 C18 171.15(17)
O13 Tb3 O11 Tb1 82.25(13)
O1 Tb3 O11 Tb1 -21.88(10)
O2 Tb3 O11 Tb1 -83.40(9)
O20 Tb3 O11 Tb1 -167.00(10)
O4 Tb3 O11 Tb1 -108.37(12)
O5 Tb3 O11 Tb1 32.07(8)
O12 Tb3 O11 Tb1 123.12(11)
Tb2 Tb3 O11 Tb1 -46.54(7)
Tb4 Tb3 O11 Tb1 -102.81(7)
Tb5 Tb3 O11 Tb1 -42.68(14)
O5 Tb1 O11 C18 108.4(2)
O9 Tb1 O11 C18 -128.9(2)
O7 Tb1 O11 C18 172.9(2)
N3 Tb1 O11 C18 -37.4(2)
N1 Tb1 O11 C18 63.2(3)
N2 Tb1 O11 C18 32.2(2)
N4 Tb1 O11 C18 -75.8(3)
Tb3 Tb1 O11 C18 143.0(3)
Tb2 Tb1 O11 C18 -170.9(2)
O5 Tb1 O11 Tb3 -34.59(8)
O9 Tb1 O11 Tb3 88.08(9)
O7 Tb1 O11 Tb3 29.94(11)
N3 Tb1 O11 Tb3 179.66(10)
N1 Tb1 O11 Tb3 -79.74(18)
N2 Tb1 O11 Tb3 -110.80(10)
N4 Tb1 O11 Tb3 141.21(10)
Tb2 Tb1 O11 Tb3 46.11(7)
O13 Tb3 O12 C15 173.7(2)
O1 Tb3 O12 C15 115.0(2)
O11 Tb3 O12 C15 22.04(19)
O2 Tb3 O12 C15 -16.2(2)
O20 Tb3 O12 C15 -69.0(2)
O4 Tb3 O12 C15 -119.2(2)
O5 Tb3 O12 C15 88.9(2)
Tb2 Tb3 O12 C15 42.1(3)
Tb1 Tb3 O12 C15 52.6(2)
Tb4 Tb3 O12 C15 -68.8(2)
Tb5 Tb3 O12 C15 -173.50(15)
O13 Tb3 O12 C58 -19.1(3)
O1 Tb3 O12 C58 -77.8(4)
O11 Tb3 O12 C58 -170.7(3)
O2 Tb3 O12 C58 151.0(3)
O20 Tb3 O12 C58 98.2(3)
O4 Tb3 O12 C58 48.0(3)
O5 Tb3 O12 C58 -103.9(3)
Tb2 Tb3 O12 C58 -150.7(3)
Tb1 Tb3 O12 C58 -140.1(3)
Tb4 Tb3 O12 C58 98.4(3)
Tb5 Tb3 O12 C58 -6.3(4)
O1 Tb3 O13 C19 -18.7(3)
O11 Tb3 O13 C19 -133.9(3)
O2 Tb3 O13 C19 20.9(4)
O20 Tb3 O13 C19 126.8(3)
O4 Tb3 O13 C19 52.5(3)
O5 Tb3 O13 C19 -89.2(3)
O12 Tb3 O13 C19 -171.5(3)
Tb2 Tb3 O13 C19 -18.4(3)
Tb1 Tb3 O13 C19 -89.8(3)
Tb4 Tb3 O13 C19 51.6(3)
Tb5 Tb3 O13 C19 15.7(3)
O15 Tb5 O14 C19 114.3(4)
O3 Tb5 O14 C19 14.0(5)
O1 Tb5 O14 C19 41.1(4)
O4 Tb5 O14 C19 -29.3(4)
O29 Tb5 O14 C19 -167.8(4)
O25 Tb5 O14 C19 -98.6(4)
O28 Tb5 O14 C19 177.7(3)
O26 Tb5 O14 C19 -97.7(4)
N7 Tb5 O14 C19 -171.9(4)
Tb4 Tb5 O14 C19 -25.4(4)
Tb2 Tb5 O14 C19 43.4(4)
O14 Tb5 O15 C40 -142.4(3)
O3 Tb5 O15 C40 3.5(3)
O1 Tb5 O15 C40 -65.9(3)
O4 Tb5 O15 C40 -58.1(4)
O29 Tb5 O15 C40 130.2(3)
O25 Tb5 O15 C40 79.7(3)
O28 Tb5 O15 C40 77.6(3)
O26 Tb5 O15 C40 157.0(3)
N7 Tb5 O15 C40 104.2(3)
Tb4 Tb5 O15 C40 -7.4(3)
Tb2 Tb5 O15 C40 -28.6(3)
O17 Tb2 O16 C40 -143.7(3)
O1 Tb2 O16 C40 1.5(3)
O2 Tb2 O16 C40 -40.0(4)
O7 Tb2 O16 C40 81.1(3)
O3 Tb2 O16 C40 -70.1(3)
O8 Tb2 O16 C40 147.2(4)
O9 Tb2 O16 C40 111.0(3)
Tb3 Tb2 O16 C40 -0.7(4)
Tb1 Tb2 O16 C40 70.4(4)
Tb5 Tb2 O16 C40 -33.4(3)
Tb4 Tb2 O16 C40 -69.6(3)
O1 Tb2 O17 C27 29.1(4)
O2 Tb2 O17 C27 -11.4(3)
O16 Tb2 O17 C27 131.9(3)
O7 Tb2 O17 C27 -124.8(3)
O3 Tb2 O17 C27 59.5(3)
O8 Tb2 O17 C27 -165.2(4)
O9 Tb2 O17 C27 -80.8(4)
Tb3 Tb2 O17 C27 -10.3(4)
Tb1 Tb2 O17 C27 -81.3(4)
Tb5 Tb2 O17 C27 60.1(4)
Tb4 Tb2 O17 C27 23.0(3)
O19 Tb4 O18 C27 113.2(3)
O3 Tb4 O18 C27 -33.1(3)
O4 Tb4 O18 C27 14.1(4)
O2 Tb4 O18 C27 38.4(3)
O21 Tb4 O18 C27 -107.4(3)
O22 Tb4 O18 C27 -168.0(3)
O23 Tb4 O18 C27 -176.3(3)
N5 Tb4 O18 C27 -172.5(3)
Tb5 Tb4 O18 C27 -29.9(4)
Tb2 Tb4 O18 C27 2.9(3)
Tb3 Tb4 O18 C27 41.0(3)
O18 Tb4 O19 C22 -130.8(4)
O3 Tb4 O19 C22 -34.1(5)
O4 Tb4 O19 C22 17.7(4)
O2 Tb4 O19 C22 -52.6(4)
O21 Tb4 O19 C22 138.3(3)
O22 Tb4 O19 C22 94.0(4)
O23 Tb4 O19 C22 147.0(4)
N5 Tb4 O19 C22 120.2(4)
Tb5 Tb4 O19 C22 11.0(4)
Tb2 Tb4 O19 C22 -57.7(4)
Tb3 Tb4 O19 C22 -16.2(3)
O13 Tb3 O20 C22 -134.5(3)
O1 Tb3 O20 C22 -25.9(4)
O11 Tb3 O20 C22 90.6(3)
O2 Tb3 O20 C22 12.2(3)
O4 Tb3 O20 C22 -58.2(3)
O5 Tb3 O20 C22 119.8(3)
O12 Tb3 O20 C22 157.7(3)
Tb2 Tb3 O20 C22 11.5(3)
Tb1 Tb3 O20 C22 81.6(3)
Tb4 Tb3 O20 C22 -22.2(3)
Tb5 Tb3 O20 C22 -57.2(3)
O19 Tb4 O22 N5 78.7(2)
O18 Tb4 O22 N5 -9.9(3)
O3 Tb4 O22 N5 -132.6(2)
O4 Tb4 O22 N5 169.0(2)
O2 Tb4 O22 N5 130.3(2)
O21 Tb4 O22 N5 -73.4(2)
O23 Tb4 O22 N5 0.88(19)
Tb5 Tb4 O22 N5 -155.6(2)
Tb2 Tb4 O22 N5 -171.13(15)
Tb3 Tb4 O22 N5 143.6(2)
O19 Tb4 O23 N5 -86.9(2)
O18 Tb4 O23 N5 171.7(2)
O3 Tb4 O23 N5 94.1(2)
O4 Tb4 O23 N5 -15.1(2)
O2 Tb4 O23 N5 -119.7(2)
O21 Tb4 O23 N5 87.0(2)
O22 Tb4 O23 N5 -0.88(19)
Tb5 Tb4 O23 N5 35.4(2)
Tb2 Tb4 O23 N5 169.72(15)
Tb3 Tb4 O23 N5 -63.0(2)
O14 Tb5 O25 N6 -6.0(2)
O15 Tb5 O25 N6 124.5(2)
O3 Tb5 O25 N6 -153.5(2)
O1 Tb5 O25 N6 -111.5(2)
O4 Tb5 O25 N6 -79.8(2)
O29 Tb5 O25 N6 72.2(2)
O28 Tb5 O25 N6 126.7(2)
O26 Tb5 O25 N6 -7.1(2)
N7 Tb5 O25 N6 98.5(2)
Tb4 Tb5 O25 N6 -117.9(2)
Tb2 Tb5 O25 N6 -147.0(2)
O14 Tb5 O26 N6 -171.8(3)
O15 Tb5 O26 N6 -104.3(3)
O3 Tb5 O26 N6 45.2(3)
O1 Tb5 O26 N6 132.6(2)
O4 Tb5 O26 N6 97.3(2)
O29 Tb5 O26 N6 -76.4(2)
O25 Tb5 O26 N6 7.1(2)
O28 Tb5 O26 N6 -34.8(2)
N7 Tb5 O26 N6 -54.2(2)
Tb4 Tb5 O26 N6 63.4(2)
Tb2 Tb5 O26 N6 84.6(2)
O14 Tb5 O28 N7 22.6(3)
O15 Tb5 O28 N7 95.0(2)
O3 Tb5 O28 N7 -166.9(2)
O1 Tb5 O28 N7 142.7(2)
O4 Tb5 O28 N7 -119.4(2)
O29 Tb5 O28 N7 3.8(2)
O25 Tb5 O28 N7 -83.3(2)
O26 Tb5 O28 N7 -50.0(2)
Tb4 Tb5 O28 N7 -137.5(2)
Tb2 Tb5 O28 N7 161.3(2)
O14 Tb5 O29 N7 -171.2(2)
O15 Tb5 O29 N7 -76.7(2)
O3 Tb5 O29 N7 7.5(3)
O1 Tb5 O29 N7 -107.2(3)
O4 Tb5 O29 N7 110.5(2)
O25 Tb5 O29 N7 68.1(2)
O28 Tb5 O29 N7 -3.8(2)
O26 Tb5 O29 N7 119.1(3)
Tb4 Tb5 O29 N7 55.6(3)
Tb2 Tb5 O29 N7 -42.4(3)
O5 Tb1 N1 C77 56.6(2)
O9 Tb1 N1 C77 -66.4(2)
O7 Tb1 N1 C77 -21.95(19)
O11 Tb1 N1 C77 97.8(2)
N3 Tb1 N1 C77 -169.95(19)
N2 Tb1 N1 C77 131.2(2)
N4 Tb1 N1 C77 -111.7(2)
Tb3 Tb1 N1 C77 47.3(2)
Tb2 Tb1 N1 C77 -21.3(2)
O5 Tb1 N1 C82 -60.1(2)
O9 Tb1 N1 C82 176.95(19)
O7 Tb1 N1 C82 -138.6(2)
O11 Tb1 N1 C82 -18.8(3)
N3 Tb1 N1 C82 73.4(2)
N2 Tb1 N1 C82 14.6(2)
N4 Tb1 N1 C82 131.7(2)
Tb3 Tb1 N1 C82 -69.3(2)
Tb2 Tb1 N1 C82 -137.9(2)
O5 Tb1 N1 C128 -178.4(2)
O9 Tb1 N1 C128 58.6(2)
O7 Tb1 N1 C128 103.1(2)
O11 Tb1 N1 C128 -137.1(2)
N3 Tb1 N1 C128 -44.9(2)
N2 Tb1 N1 C128 -103.7(2)
N4 Tb1 N1 C128 13.4(2)
Tb3 Tb1 N1 C128 172.35(18)
Tb2 Tb1 N1 C128 103.8(2)
O5 Tb1 N2 C99 108.4(2)
O9 Tb1 N2 C99 -133.8(2)
O7 Tb1 N2 C99 52.2(3)
O11 Tb1 N2 C99 177.1(2)
N3 Tb1 N2 C99 -106.2(2)
N1 Tb1 N2 C99 12.9(2)
N4 Tb1 N2 C99 -46.6(2)
Tb3 Tb1 N2 C99 142.5(2)
Tb2 Tb1 N2 C99 112.5(2)
O5 Tb1 N2 C57 -14.6(2)
O9 Tb1 N2 C57 103.2(3)
O7 Tb1 N2 C57 -70.8(2)
O11 Tb1 N2 C57 54.1(2)
N3 Tb1 N2 C57 130.8(2)
N1 Tb1 N2 C57 -110.1(2)
N4 Tb1 N2 C57 -169.6(2)
Tb3 Tb1 N2 C57 19.5(2)
Tb2 Tb1 N2 C57 -10.6(3)
O5 Tb1 N2 C105 -131.9(2)
O9 Tb1 N2 C105 -14.1(3)
O7 Tb1 N2 C105 171.98(19)
O11 Tb1 N2 C105 -63.2(2)
N3 Tb1 N2 C105 13.6(2)
N1 Tb1 N2 C105 132.6(2)
N4 Tb1 N2 C105 73.1(2)
Tb3 Tb1 N2 C105 -97.8(2)
Tb2 Tb1 N2 C105 -127.81(19)
O5 Tb1 N3 C24 177.93(19)
O9 Tb1 N3 C24 -60.2(2)
O7 Tb1 N3 C24 -19.4(3)
O11 Tb1 N3 C24 -138.1(2)
N1 Tb1 N3 C24 72.3(2)
N2 Tb1 N3 C24 131.1(2)
N4 Tb1 N3 C24 14.1(2)
Tb3 Tb1 N3 C24 -137.9(2)
Tb2 Tb1 N3 C24 -69.3(2)
O5 Tb1 N3 C33 58.5(2)
O9 Tb1 N3 C33 -179.6(2)
O7 Tb1 N3 C33 -138.8(2)
O11 Tb1 N3 C33 102.5(2)
N1 Tb1 N3 C33 -47.1(2)
N2 Tb1 N3 C33 11.7(2)
N4 Tb1 N3 C33 -105.3(2)
Tb3 Tb1 N3 C33 102.7(2)
Tb2 Tb1 N3 C33 171.26(18)
O5 Tb1 N3 C94 -65.3(2)
O9 Tb1 N3 C94 56.6(2)
O7 Tb1 N3 C94 97.4(2)
O11 Tb1 N3 C94 -21.3(2)
N1 Tb1 N3 C94 -170.91(19)
N2 Tb1 N3 C94 -112.2(2)
N4 Tb1 N3 C94 130.8(2)
Tb3 Tb1 N3 C94 -21.1(2)
Tb2 Tb1 N3 C94 47.4(2)
O5 Tb1 N4 C76 -135.8(2)
O9 Tb1 N4 C76 107.9(2)
O7 Tb1 N4 C76 176.9(2)
O11 Tb1 N4 C76 53.8(3)
N3 Tb1 N4 C76 13.4(2)
N1 Tb1 N4 C76 -106.0(2)
N2 Tb1 N4 C76 -46.4(2)
Tb3 Tb1 N4 C76 112.8(2)
Tb2 Tb1 N4 C76 142.6(2)
O5 Tb1 N4 C48 -17.3(3)
O9 Tb1 N4 C48 -133.5(2)
O7 Tb1 N4 C48 -64.6(2)
O11 Tb1 N4 C48 172.31(19)
N3 Tb1 N4 C48 132.0(2)
N1 Tb1 N4 C48 12.6(2)
N2 Tb1 N4 C48 72.2(2)
Tb3 Tb1 N4 C48 -128.64(19)
Tb2 Tb1 N4 C48 -98.9(2)
O5 Tb1 N4 C146 101.1(3)
O9 Tb1 N4 C146 -15.2(2)
O7 Tb1 N4 C146 53.8(2)
O11 Tb1 N4 C146 -69.3(2)
N3 Tb1 N4 C146 -109.7(2)
N1 Tb1 N4 C146 130.9(2)
N2 Tb1 N4 C146 -169.5(2)
Tb3 Tb1 N4 C146 -10.3(3)
Tb2 Tb1 N4 C146 19.5(2)
Tb4 O23 N5 O24 -178.8(3)
Tb4 O23 N5 O22 1.5(3)
Tb4 O22 N5 O24 178.8(3)
Tb4 O22 N5 O23 -1.5(3)
O19 Tb4 N5 O24 -119(7)
O18 Tb4 N5 O24 148(7)
O3 Tb4 N5 O24 40(7)
O4 Tb4 N5 O24 -36(7)
O2 Tb4 N5 O24 -105(7)
O21 Tb4 N5 O24 74(7)
O22 Tb4 N5 O24 -25(7)
O23 Tb4 N5 O24 157(7)
Tb5 Tb4 N5 O24 2(7)
Tb2 Tb4 N5 O24 37(7)
Tb3 Tb4 N5 O24 -68(7)
O19 Tb4 N5 O23 84.6(2)
O18 Tb4 N5 O23 -8.9(2)
O3 Tb4 N5 O23 -116.2(2)
O4 Tb4 N5 O23 167.5(2)
O2 Tb4 N5 O23 97.9(2)
O21 Tb4 N5 O23 -83.1(2)
O22 Tb4 N5 O23 178.4(3)
Tb5 Tb4 N5 O23 -154.37(18)
Tb2 Tb4 N5 O23 -120.0(7)
Tb3 Tb4 N5 O23 134.97(18)
O19 Tb4 N5 O22 -93.8(2)
O18 Tb4 N5 O22 172.7(2)
O3 Tb4 N5 O22 65.4(2)
O4 Tb4 N5 O22 -10.9(2)
O2 Tb4 N5 O22 -80.5(3)
O21 Tb4 N5 O22 98.5(2)
O23 Tb4 N5 O22 -178.4(3)
Tb5 Tb4 N5 O22 27.2(2)
Tb2 Tb4 N5 O22 61.6(9)
Tb3 Tb4 N5 O22 -43.4(2)
Tb5 O26 N6 O27 165.5(4)
Tb5 O26 N6 O25 -11.6(3)
Tb5 O25 N6 O27 -164.2(3)
Tb5 O25 N6 O26 13.0(4)
Tb5 O29 N7 O30 -172.6(4)
Tb5 O29 N7 O28 6.7(4)
Tb5 O28 N7 O30 172.9(4)
Tb5 O28 N7 O29 -6.4(4)
O14 Tb5 N7 O30 90(3)
O15 Tb5 N7 O30 177(100)
O3 Tb5 N7 O30 -93(3)
O1 Tb5 N7 O30 -165(3)
O4 Tb5 N7 O30 -19(4)
O29 Tb5 N7 O30 80(3)
O25 Tb5 N7 O30 -22(3)
O28 Tb5 N7 O30 -106(4)
O26 Tb5 N7 O30 25(3)
Tb4 Tb5 N7 O30 -58(4)
Tb2 Tb5 N7 O30 -128(3)
O14 Tb5 N7 O29 9.6(3)
O15 Tb5 N7 O29 96.8(2)
O3 Tb5 N7 O29 -173.8(2)
O1 Tb5 N7 O29 114.4(3)
O4 Tb5 N7 O29 -99.6(3)
O25 Tb5 N7 O29 -102.2(3)
O28 Tb5 N7 O29 173.2(4)
O26 Tb5 N7 O29 -56.0(2)
Tb4 Tb5 N7 O29 -138.3(2)
Tb2 Tb5 N7 O29 151.3(2)
O14 Tb5 N7 O28 -163.6(2)
O15 Tb5 N7 O28 -76.4(2)
O3 Tb5 N7 O28 13.0(2)
O1 Tb5 N7 O28 -58.8(3)
O4 Tb5 N7 O28 87.3(3)
O29 Tb5 N7 O28 -173.2(4)
O25 Tb5 N7 O28 84.6(2)
O26 Tb5 N7 O28 130.9(2)
Tb4 Tb5 N7 O28 48.5(2)
Tb2 Tb5 N7 O28 -21.9(3)
C55 C5 C6 C8 0.6(8)
C5 C6 C8 C63 1.1(8)
C42 C10 C11 C64 1.2(9)
Tb1 O9 C12 C39 60.8(4)
Tb2 O9 C12 C39 -100.5(3)
Tb1 O9 C12 C31 -115.8(3)
Tb2 O9 C12 C31 83.0(4)
Tb2 O7 C13 C26 -162.1(3)
Tb1 O7 C13 C26 55.3(4)
Tb2 O7 C13 C28 22.6(4)
Tb1 O7 C13 C28 -120.0(3)
Tb1 O5 C14 C30 -119.0(3)
Tb3 O5 C14 C30 80.4(4)
Tb1 O5 C14 C23 58.8(4)
Tb3 O5 C14 C23 -101.8(3)
C58 O12 C15 C32 -4.1(5)
Tb3 O12 C15 C32 164.8(3)
C58 O12 C15 C18 171.9(3)
Tb3 O12 C15 C18 -19.3(3)
C60 C16 C17 C69 1.7(8)
Tb3 O11 C18 C25 -162.0(2)
Tb1 O11 C18 C25 59.1(4)
Tb3 O11 C18 C15 23.3(4)
Tb1 O11 C18 C15 -115.6(3)
O12 C15 C18 O11 -0.9(4)
C32 C15 C18 O11 175.2(3)
O12 C15 C18 C25 -175.8(3)
C32 C15 C18 C25 0.3(5)
Tb5 O14 C19 O13 2.8(6)
Tb5 O14 C19 C43 -178.4(2)
Tb3 O13 C19 O14 -18.5(5)
Tb3 O13 C19 C43 162.8(2)
Tb4 O19 C22 O20 6.9(6)
Tb4 O19 C22 C21 -173.3(2)
Tb3 O20 C22 O19 21.1(6)
Tb3 O20 C22 C21 -158.8(2)
C64 C21 C22 O19 18.9(5)
C46 C21 C22 O19 -159.7(4)
C64 C21 C22 O20 -161.3(4)
C46 C21 C22 O20 20.2(5)
O5 C14 C23 C34 179.4(3)
C30 C14 C23 C34 -2.7(5)
O5 C14 C23 C57 -0.5(5)
C30 C14 C23 C57 177.4(3)
C33 N3 C24 C76 81.0(4)
C94 N3 C24 C76 -160.4(3)
Tb1 N3 C24 C76 -41.2(3)
O11 C18 C25 C29 -177.4(3)
C15 C18 C25 C29 -2.6(5)
O11 C18 C25 C94 -4.6(5)
C15 C18 C25 C94 170.3(3)
O7 C13 C26 C49 -179.9(3)
C28 C13 C26 C49 -4.5(5)
O7 C13 C26 C77 -2.5(5)
C28 C13 C26 C77 172.9(3)
Tb4 O18 C27 O17 10.5(6)
Tb4 O18 C27 C35 -169.8(2)
Tb2 O17 C27 O18 -29.9(6)
Tb2 O17 C27 C35 150.4(3)
C65 O8 C28 C36 5.8(5)
Tb2 O8 C28 C36 160.6(3)
C65 O8 C28 C13 -175.7(3)
Tb2 O8 C28 C13 -20.9(4)
O7 C13 C28 C36 179.0(3)
C26 C13 C28 C36 3.5(5)
O7 C13 C28 O8 0.4(5)
C26 C13 C28 O8 -175.0(3)
C18 C25 C29 C45 3.4(6)
C94 C25 C29 C45 -169.2(4)
C61 O6 C30 C14 178.6(3)
C61 O6 C30 C50 -1.6(5)
O5 C14 C30 O6 0.3(5)
C23 C14 C30 O6 -177.5(3)
O5 C14 C30 C50 -179.4(3)
C23 C14 C30 C50 2.7(5)
C74 O10 C31 C37 -6.7(6)
C74 O10 C31 C12 172.1(4)
O9 C12 C31 O10 0.3(5)
C39 C12 C31 O10 -176.4(3)
O9 C12 C31 C37 179.1(3)
C39 C12 C31 C37 2.4(5)
O12 C15 C32 C45 177.0(3)
C18 C15 C32 C45 1.3(5)
C24 N3 C33 C105 -159.4(3)
C94 N3 C33 C105 85.7(4)
Tb1 N3 C33 C105 -37.3(4)
C14 C23 C34 C52 0.2(6)
C57 C23 C34 C52 -179.9(3)
O18 C27 C35 C62 -4.5(5)
O17 C27 C35 C62 175.2(4)
O18 C27 C35 C47 171.9(4)
O17 C27 C35 C47 -8.4(5)
O8 C28 C36 C41 178.0(3)
C13 C28 C36 C41 -0.4(6)
O10 C31 C37 C53 179.0(4)
C12 C31 C37 C53 0.3(6)
O9 C12 C39 C44 179.8(3)
C31 C12 C39 C44 -3.4(5)
O9 C12 C39 C146 -1.7(5)
C31 C12 C39 C146 175.1(3)
Tb5 O15 C40 O16 18.7(5)
Tb5 O15 C40 C38 -164.1(2)
Tb2 O16 C40 O15 25.9(6)
Tb2 O16 C40 C38 -151.3(3)
C55 C38 C40 O15 -178.9(4)
C63 C38 C40 O15 0.4(6)
C55 C38 C40 O16 -1.5(6)
C63 C38 C40 O16 177.8(4)
C28 C36 C41 C49 -1.7(6)
C28 C36 C41 C2 177.6(4)
C11 C10 C42 C46 -2.7(8)
O14 C19 C43 C60 -18.6(5)
O13 C19 C43 C60 160.2(3)
O14 C19 C43 C51 160.1(3)
O13 C19 C43 C51 -21.1(5)
C12 C39 C44 C53 1.8(6)
C146 C39 C44 C53 -176.7(4)
C25 C29 C45 C32 -1.9(6)
C25 C29 C45 C3 173.4(4)
C15 C32 C45 C29 -0.5(5)
C15 C32 C45 C3 -175.8(4)
C10 C42 C46 C21 2.4(7)
C64 C21 C46 C42 -0.5(6)
C22 C21 C46 C42 178.0(4)
C56 C7 C47 C35 2.1(7)
C62 C35 C47 C7 -1.9(6)
C27 C35 C47 C7 -178.3(4)
C76 N4 C48 C128 81.7(4)
C146 N4 C48 C128 -160.6(3)
Tb1 N4 C48 C128 -38.3(3)
C13 C26 C49 C41 2.5(6)
C77 C26 C49 C41 -174.9(4)
C36 C41 C49 C26 0.7(6)
C2 C41 C49 C26 -178.6(4)
O6 C30 C50 C52 -180.0(3)
C14 C30 C50 C52 -0.2(6)
C60 C43 C51 C69 1.2(6)
C19 C43 C51 C69 -177.5(4)
C23 C34 C52 C50 2.3(6)
C23 C34 C52 C9 -177.1(4)
C30 C50 C52 C34 -2.3(6)
C30 C50 C52 C9 177.1(4)
C39 C44 C53 C37 0.9(6)
C39 C44 C53 C54 -177.6(4)
C31 C37 C53 C44 -2.0(6)
C31 C37 C53 C54 176.6(4)
C63 C38 C55 C5 -0.3(7)
C40 C38 C55 C5 179.0(4)
C6 C5 C55 C38 -1.0(7)
C47 C7 C56 C79 -0.8(8)
C34 C23 C57 N2 116.6(4)
C14 C23 C57 N2 -63.5(4)
C99 N2 C57 C23 -61.6(4)
C105 N2 C57 C23 -177.7(3)
Tb1 N2 C57 C23 61.6(3)
C51 C43 C60 C16 1.3(6)
C19 C43 C60 C16 180.0(4)
C17 C16 C60 C43 -2.7(7)
C47 C35 C62 C79 0.5(7)
C27 C35 C62 C79 176.9(5)
C55 C38 C63 C8 2.0(7)
C40 C38 C63 C8 -177.3(4)
C6 C8 C63 C38 -2.4(8)
C10 C11 C64 C21 0.8(8)
C46 C21 C64 C11 -1.1(7)
C22 C21 C64 C11 -179.7(4)
C16 C17 C69 C51 0.9(8)
C43 C51 C69 C17 -2.3(7)
C48 N4 C76 C24 -161.7(3)
C146 N4 C76 C24 83.5(4)
Tb1 N4 C76 C24 -40.9(4)
N3 C24 C76 N4 57.6(4)
C82 N1 C77 C26 -171.7(3)
C128 N1 C77 C26 -55.7(4)
Tb1 N1 C77 C26 68.8(3)
C13 C26 C77 N1 -65.7(4)
C49 C26 C77 N1 111.7(4)
C7 C56 C79 C62 -0.6(9)
C35 C62 C79 C56 0.8(9)
C77 N1 C82 C99 -161.9(3)
C128 N1 C82 C99 78.7(3)
Tb1 N1 C82 C99 -42.1(3)
C18 C25 C94 N3 -67.2(4)
C29 C25 C94 N3 105.5(4)
C24 N3 C94 C25 -169.5(3)
C33 N3 C94 C25 -53.8(4)
Tb1 N3 C94 C25 70.2(3)
C57 N2 C99 C82 83.8(4)
C105 N2 C99 C82 -162.1(3)
Tb1 N2 C99 C82 -40.6(3)
N1 C82 C99 N2 58.1(4)
N3 C33 C105 N2 52.9(4)
C99 N2 C105 C33 82.5(3)
C57 N2 C105 C33 -160.1(3)
Tb1 N2 C105 C33 -38.5(3)
C77 N1 C128 C48 84.5(4)
C82 N1 C128 C48 -160.3(3)
Tb1 N1 C128 C48 -39.8(4)
N4 C48 C128 N1 54.7(4)
C12 C39 C146 N4 -63.2(4)
C44 C39 C146 N4 115.4(4)
C76 N4 C146 C39 -60.8(4)
C48 N4 C146 C39 -176.5(3)
Tb1 N4 C146 C39 62.1(3)
